data_1567800
loop_
_publ_author_name
'Li, Qinzhen'
'Yang, Sha'
'Chai, Jinsong'
'Zhang, Hui'
'Zhu, Manzhou'

_publ_section_title
;
 Insights into mechanisms of diphosphine-mediated controlled surface
 construction on Au nanoclusters
;
_journal_name_full Nanoscale
_journal_paper_doi 10.1039/D2NR05291A
_journal_year 2022
_chemical_formula_moiety 'C118 H182 Au22 Fe P2 S14, 2(C H2 Cl2)'
_chemical_formula_sum 'C120 H186 Au22 Cl4 Fe P2 S14'
_chemical_formula_weight 6670.37
_space_group_crystal_system triclinic
_space_group_IT_number 2
_space_group_name_Hall '-P 1'
_space_group_name_H-M_alt 'P -1'
_atom_sites_solution_hydrogens geom
_atom_sites_solution_primary dual
_audit_creation_date 2021-09-29
_audit_creation_method
;
Olex2 1.2
(compiled 2018.05.29 svn.r3508 for OlexSys, GUI svn.r5506)
;
_audit_update_record
;
2021-11-02 deposited with the CCDC.	2022-10-12 downloaded from the CCDC.
;
_cell_angle_alpha 80.682(2)
_cell_angle_beta 82.909(2)
_cell_angle_gamma 63.942(2)
_cell_formula_units_Z 2
_cell_length_a 15.8416(5)
_cell_length_b 17.5548(5)
_cell_length_c 29.6424(8)
_cell_measurement_reflns_used 38738
_cell_measurement_temperature 120
_cell_measurement_theta_max 70.07
_cell_measurement_theta_min 3.88
_cell_volume 7295.0(4)
_computing_molecular_graphics 'Olex2 (Dolomanov et al., 2009)'
_computing_publication_material 'Olex2 (Dolomanov et al., 2009)'
_computing_structure_refinement 'ShelXL (Sheldrick, 2015)'
_computing_structure_solution 'ShelXT (Sheldrick, 2015)'
_diffrn_ambient_temperature 120
_diffrn_measured_fraction_theta_full 0.953
_diffrn_measured_fraction_theta_max 0.953
_diffrn_measurement_device_type 'STOE STADIVARI'
_diffrn_radiation_type CuK\a
_diffrn_radiation_wavelength 1.54186
_diffrn_reflns_av_R_equivalents 0.0844
_diffrn_reflns_av_unetI/netI 0.1039
_diffrn_reflns_Laue_measured_fraction_full 0.953
_diffrn_reflns_Laue_measured_fraction_max 0.953
_diffrn_reflns_limit_h_max 18
_diffrn_reflns_limit_h_min -18
_diffrn_reflns_limit_k_max 20
_diffrn_reflns_limit_k_min -13
_diffrn_reflns_limit_l_max 34
_diffrn_reflns_limit_l_min -34
_diffrn_reflns_number 49548
_diffrn_reflns_point_group_measured_fraction_full 0.953
_diffrn_reflns_point_group_measured_fraction_max 0.953
_diffrn_reflns_theta_full 64.998
_diffrn_reflns_theta_max 64.998
_diffrn_reflns_theta_min 3.883
_exptl_absorpt_coefficient_mu 44.222
_exptl_crystal_density_diffrn 3.037
_exptl_crystal_description block
_exptl_crystal_F_000 5984
_refine_diff_density_max 3.015
_refine_diff_density_min -2.666
_refine_diff_density_rms 0.476
_refine_ls_extinction_method none
_refine_ls_goodness_of_fit_ref 0.950
_refine_ls_hydrogen_treatment constr
_refine_ls_matrix_type full
_refine_ls_number_parameters 1486
_refine_ls_number_reflns 23672
_refine_ls_number_restraints 849
_refine_ls_restrained_S_all 0.936
_refine_ls_R_factor_all 0.1018
_refine_ls_R_factor_gt 0.0679
_refine_ls_shift/su_max 0.001
_refine_ls_shift/su_mean 0.000
_refine_ls_structure_factor_coef Fsqd
_refine_ls_weighting_details 'w=1/[\s^2^(Fo^2^)+(0.1149P)^2^] where P=(Fo^2^+2Fc^2^)/3'
_refine_ls_weighting_scheme calc
_refine_ls_wR_factor_gt 0.1725
_refine_ls_wR_factor_ref 0.1891
_reflns_Friedel_coverage 0.000
_reflns_number_gt 15230
_reflns_number_total 23672
_reflns_threshold_expression 'I > 2\s(I)'
_cod_data_source_file d2nr05291a2.cif
_cod_data_source_block Au22-DPPF
_cod_database_code 1567800
_shelx_shelxl_version_number 2016/4
_shelx_space_group_comment
;
The symmetry employed for this shelxl refinement is uniquely defined
by the following loop, which should always be used as a source of
symmetry information in preference to the above space-group names.
They are only intended as comments.
;
_olex2_refinement_description
;
1. Fixed Uiso
 At 1.2 times of:
  All C(H) groups, All C(H,H) groups, All C(H,H,H,H) groups
2. Restrained distances
 C1CA-C0CA
 1.55 with sigma of 0.01
 C5-C0CA = C1CA-C0CA = C83-C1CA = C9BA-C83 = C9BA-C8BA = C8BA-C5
 1.55 with sigma of 0.01
 C7BA-C0CA = C8BA-C7BA
 1.55 with sigma of 0.01
 C2CA-C01O = C82-C2CA
 1.55 with sigma of 0.01
 C2CA-C74
 2.9 with sigma of 0.01
 C11-C19
 2.9 with sigma of 0.01
 C6CA-C11 = C6CA-C1 = C19-C1
 1.55 with sigma of 0.01
 C27-C11
 1.55 with sigma of 0.01
 C267-C19 = C27-C267
 1.55 with sigma of 0.01
 C267-C6CA
 2.9 with sigma of 0.01
 C6CA-C27
 2.5 with sigma of 0.01
 C6CA-C19
 2.5 with sigma of 0.01
 C9BA-C7BA
 2.5 with sigma of 0.01
 C1CA-C7BA
 2.5 with sigma of 0.01
3. Uiso/Uaniso restraints and constraints
C0CA \\sim C1CA \\sim C8BA \\sim C9BA \\sim C83 \\sim C5 \\sim C7BA: within
1.7A with sigma of 0.004 and sigma for terminal atoms of 0.008
Uanis(C018) \\sim Ueq, Uanis(C01A) \\sim Ueq, Uanis(C01B) \\sim Ueq,
Uanis(C01C) \\sim Ueq, Uanis(C01D) \\sim Ueq, Uanis(C01E) \\sim Ueq,
Uanis(C01F) \\sim Ueq, Uanis(C01G) \\sim Ueq, Uanis(C01H) \\sim Ueq,
Uanis(C01I) \\sim Ueq, Uanis(C01J) \\sim Ueq, Uanis(C01K) \\sim Ueq,
Uanis(C01L) \\sim Ueq, Uanis(C01M) \\sim Ueq, Uanis(C01N) \\sim Ueq,
Uanis(C01O) \\sim Ueq, Uanis(C01P) \\sim Ueq, Uanis(C01Q) \\sim Ueq,
Uanis(C01R) \\sim Ueq, Uanis(C01S) \\sim Ueq, Uanis(C01T) \\sim Ueq,
Uanis(C01U) \\sim Ueq, Uanis(C01V) \\sim Ueq, Uanis(C01W) \\sim Ueq,
Uanis(C01X) \\sim Ueq, Uanis(C01Y) \\sim Ueq, Uanis(C01Z) \\sim Ueq,
Uanis(C020) \\sim Ueq, Uanis(C021) \\sim Ueq, Uanis(C022) \\sim Ueq,
Uanis(C025) \\sim Ueq, Uanis(C026) \\sim Ueq, Uanis(C027) \\sim Ueq,
Uanis(C028) \\sim Ueq, Uanis(C029) \\sim Ueq, Uanis(C02A) \\sim Ueq,
Uanis(C02C) \\sim Ueq, Uanis(C02D) \\sim Ueq, Uanis(C02E) \\sim Ueq,
Uanis(C02G) \\sim Ueq, Uanis(C02J) \\sim Ueq, Uanis(C02K) \\sim Ueq,
Uanis(C02L) \\sim Ueq, Uanis(C02M) \\sim Ueq, Uanis(C02N) \\sim Ueq,
Uanis(C02Q) \\sim Ueq, Uanis(C02R) \\sim Ueq, Uanis(C02U) \\sim Ueq, Uanis(C42)
\\sim Ueq, Uanis(C44) \\sim Ueq, Uanis(C45) \\sim Ueq, Uanis(C49) \\sim Ueq,
Uanis(C50) \\sim Ueq, Uanis(C51) \\sim Ueq, Uanis(C52) \\sim Ueq, Uanis(C53)
\\sim Ueq, Uanis(C56) \\sim Ueq, Uanis(C58) \\sim Ueq, Uanis(C59) \\sim Ueq,
Uanis(C64) \\sim Ueq, Uanis(C66) \\sim Ueq, Uanis(C67) \\sim Ueq, Uanis(C68)
\\sim Ueq, Uanis(C69) \\sim Ueq, Uanis(C70) \\sim Ueq, Uanis(C71) \\sim Ueq,
Uanis(C72) \\sim Ueq, Uanis(C75) \\sim Ueq, Uanis(C84) \\sim Ueq, Uanis(C90)
\\sim Ueq, Uanis(C94) \\sim Ueq, Uanis(C96) \\sim Ueq, Uanis(C98) \\sim Ueq,
Uanis(C47) \\sim Ueq, Uanis(C48) \\sim Ueq, Uanis(C1AA) \\sim Ueq, Uanis(C57)
\\sim Ueq, Uanis(C63) \\sim Ueq, Uanis(C0AA) \\sim Ueq, Uanis(C74) \\sim Ueq,
Uanis(C78) \\sim Ueq, Uanis(C79) \\sim Ueq, Uanis(C82) \\sim Ueq, Uanis(C6AA)
\\sim Ueq, Uanis(C5AA) \\sim Ueq, Uanis(C7AA) \\sim Ueq, Uanis(C0BA) \\sim Ueq,
Uanis(C9AA) \\sim Ueq, Uanis(C54) \\sim Ueq, Uanis(C55) \\sim Ueq, Uanis(C4AA)
\\sim Ueq, Uanis(C2AA) \\sim Ueq, Uanis(C3AA) \\sim Ueq, Uanis(C61) \\sim Ueq,
Uanis(C62) \\sim Ueq, Uanis(C8AA) \\sim Ueq, Uanis(C1BA) \\sim Ueq, Uanis(C46)
\\sim Ueq, Uanis(C5BA) \\sim Ueq, Uanis(C6BA) \\sim Ueq, Uanis(C2BA) \\sim Ueq,
Uanis(C0CA) \\sim Ueq, Uanis(C3BA) \\sim Ueq, Uanis(C4BA) \\sim Ueq,
Uanis(C1CA) \\sim Ueq, Uanis(C8BA) \\sim Ueq, Uanis(C9BA) \\sim Ueq,
Uanis(C4CA) \\sim Ueq, Uanis(C3CA) \\sim Ueq, Uanis(C77) \\sim Ueq, Uanis(C2CA)
\\sim Ueq, Uanis(C5CA) \\sim Ueq, Uanis(C83) \\sim Ueq, Uanis(C5) \\sim Ueq,
Uanis(C7BA) \\sim Ueq, Uanis(C11) \\sim Ueq, Uanis(C19) \\sim Ueq, Uanis(C1)
\\sim Ueq, Uanis(C6CA) \\sim Ueq, Uanis(C27) \\sim Ueq, Uanis(C267) \\sim Ueq:
with sigma of 0.01 and sigma for terminal atoms of 0.02
4. Rigid body (RIGU) restrains
 S010
 with sigma for 1-2 distances of 0.001 and sigma for 1-3 distances of 0.002
 S010, C11, C19, C1, C6CA, C27, C267
 with sigma for 1-2 distances of 0.001 and sigma for 1-3 distances of 0.002
5. Others
 Fixed Sof: S013(0.6) H0CA(0.6) H0CB(0.6) H0CC(0.4) H0CD(0.4) H8BA(0.6)
 H8BB(0.6) H8BC(0.4) H8BD(0.4) S1(0.4) C5(0.6) H5(0.6) C7BA(0.4) H7BA(0.4)
6.a Ternary CH refined with riding coordinates:
 C01B(H01B), C01C(H01C), C01I(H01K), C01M(H01P), C01O(H01Q), C01P(H01R),
 C01W(H01Y), C022(H022), C029(H029), C45(H45), C66(H66), C7AA(H7AA), C5(H5),
 C7BA(H7BA), C11(H11)
6.b Secondary CH2 refined with riding coordinates:
 C01D(H01D,H01E), C01E(H01F,H01G), C01J(H01L,H01M), C01U(H01W,H01X), C01X(H01Z,
 H), C020(H02A,H02B), C021(H02C,H02D), C025(H02E,H02F), C027(H02G,H02H),
 C02A(H02I,H02J), C02C(H02K,H02L), C02D(H02M,H02N), C02E(H02O,H02P), C02J(H02Q,
 H02R), C02M(H02U,H02V), C02Q(H02W,H02X), C49(H49A,H49B), C50(H50A,H50B),
 C52(H52A,H52B), C53(H53A,H53B), C56(H56A,H56B), C67(H67A,H67B), C68(H68A,H68B),
  C71(H71A,H71B), C84(H84A,H84B), C90(H90A,H90B), C94(H94A,H94B), C98(H98A,
 H98B), C47(H47A,H47B), C48(H48A,H48B), C1AA(H1AA,H1AB), C57(H57A,H57B),
 C63(H63A,H63B), C0AA(H0AB,H0AC), C74(H74A,H74B), C78(H78A,H78B), C79(H79A,
 H79B), C82(H82A,H82B), C6AA(H6AA,H6AB), C5AA(H5AA,H5AB), C0BA(H0BA,H0BB),
 C9AA(H9AA,H9AB), C54(H54A,H54B), C55(H55A,H55B), C4AA(H4AA,H4AB), C2AA(H2AA,
 H2AB), C3AA(H3AA,H3AB), C61(H61A,H61B), C62(H62A,H62B), C8AA(H8AA,H8AB),
 C1BA(H1BA,H1BB), C46(H46A,H46B), C5BA(H5BA,H5BB), C6BA(H6BA,H6BB), C2BA(H2BA,
 H2BB), C0CA(H0CA,H0CB), C0CA(H0CC,H0CD), C3BA(H3BA,H3BB), C4BA(H4BA,H4BB),
 C1CA(H1CA,H1CB), C8BA(H8BA,H8BB), C8BA(H8BC,H8BD), C9BA(H9BA,H9BB), C4CA(H4CA,
 H4CB), C3CA(H3CA,H3CB), C77(H77A,H77B), C2CA(H2CA,H2CB), C5CA(H5CA,H5CB),
 C83(H83A,H83B), C19(H19A,H19B), C1(H1A,H1B), C6CA(H6CA,H6CB), C27(H27A,H27B),
 C267(H26A,H26B)
6.c Aromatic/amide H refined with riding coordinates:
 C01A(H01A), C01F(H01H), C01G(H01I), C01H(H01J), C01K(H01N), C01L(H01O),
 C01Q(H01S), C01R(H01T), C01S(H01U), C01T(H01V), C01Y(H01), C01Z(H0AA),
 C026(H026), C028(H028), C02K(H02S), C02L(H02T), C02R(H02Y), C02U(H02Z),
 C42(H42), C51(H51), C58(H58), C59(H59), C64(H64), C69(H69), C70(H70), C72(H72),
  C75(H75), C96(H96)
;
_olex2_submission_special_instructions 'No special instructions were received'

loop_
_space_group_symop_operation_xyz
'x, y, z'
'-x, -y, -z'

loop_
_atom_site_label
_atom_site_type_symbol
_atom_site_fract_x
_atom_site_fract_y
_atom_site_fract_z
_atom_site_U_iso_or_equiv
_atom_site_adp_type
_atom_site_occupancy
_atom_site_site_symmetry_order
_atom_site_calc_flag
_atom_site_refinement_flags_posn
_atom_site_refinement_flags_adp
_atom_site_refinement_flags_occupancy
_atom_site_disorder_assembly
_atom_site_disorder_group
Au01 Au 0.86234(7) 0.10424(6) 0.71397(3) 0.0296(2) Uani 1 1 d . . . . .
Au02 Au 0.69089(7) 0.34799(6) 0.83331(3) 0.0305(2) Uani 1 1 d . . . . .
Au03 Au 0.90661(7) 0.18375(6) 0.80469(3) 0.0305(2) Uani 1 1 d . . . . .
Au04 Au 0.69653(7) 0.16324(6) 0.67649(3) 0.0312(2) Uani 1 1 d . . . . .
Au05 Au 0.59093(7) 0.50470(6) 0.79025(3) 0.0294(2) Uani 1 1 d . . . . .
Au06 Au 0.71791(7) 0.23497(6) 0.76033(3) 0.0329(2) Uani 1 1 d . . . . .
Au07 Au 0.78435(7) -0.00386(6) 0.70661(3) 0.0321(2) Uani 1 1 d . . . . .
Au08 Au 0.79992(7) 0.08352(6) 0.81729(3) 0.0320(2) Uani 1 1 d . . . . .
Au09 Au 0.51877(8) 0.39334(7) 0.80428(3) 0.0351(2) Uani 1 1 d . . . . .
Au0A Au 0.71215(8) 0.03234(7) 0.61310(3) 0.0345(2) Uani 1 1 d . . . . .
Au0B Au 0.86567(7) 0.13264(6) 0.60661(3) 0.0329(2) Uani 1 1 d . . . . .
Au0C Au 0.76028(7) 0.53179(6) 0.76050(3) 0.0339(2) Uani 1 1 d . . . . .
Au0D Au 0.64958(8) 0.11578(6) 0.76971(3) 0.0358(2) Uani 1 1 d . . . . .
Au0E Au 0.51097(7) 0.36753(6) 0.90898(3) 0.0343(2) Uani 1 1 d . . . . .
Au0F Au 0.77907(8) 0.28327(6) 0.67157(3) 0.0356(2) Uani 1 1 d . . . . .
Au0G Au 0.79739(8) 0.34814(6) 0.74616(3) 0.0364(2) Uani 1 1 d . . . . .
Au0H Au 0.62609(8) 0.21163(6) 0.83984(3) 0.0351(2) Uani 1 1 d . . . . .
Au0I Au 0.42147(8) 0.56436(7) 0.85198(4) 0.0399(3) Uani 1 1 d . . . . .
Au0J Au 0.62270(8) 0.39070(7) 0.71734(3) 0.0403(3) Uani 1 1 d . . . . .
Au0K Au 0.56860(8) 0.03551(7) 0.70815(4) 0.0409(3) Uani 1 1 d . . . . .
Au0L Au 0.42251(7) 0.56843(7) 0.73538(4) 0.0404(3) Uani 1 1 d . . . . .
Au0M Au 0.49260(10) 0.29338(8) 0.72759(4) 0.0565(4) Uani 1 1 d . . . . .
Fe0N Fe 0.9474(3) -0.2104(2) 0.81565(12) 0.0322(8) Uani 1 1 d . . . . .
S0O S 0.8658(4) 0.0083(4) 0.59077(19) 0.0341(13) Uani 1 1 d . . . . .
S0P S 0.9924(4) 0.0961(3) 0.7493(2) 0.0308(12) Uani 1 1 d . . . . .
S0Q S 0.4908(4) 0.5004(4) 0.92129(19) 0.0334(13) Uani 1 1 d . . . . .
S0R S 0.5579(5) 0.0543(4) 0.6301(2) 0.0404(14) Uani 1 1 d . . . . .
P0S P 0.8956(5) -0.0282(4) 0.86512(19) 0.0309(13) Uani 1 1 d . . . . .
S00T S 0.8345(4) 0.2580(4) 0.86698(19) 0.0318(12) Uani 1 1 d . . . . .
P00U P 0.8563(5) -0.1497(4) 0.7110(2) 0.0340(14) Uani 1 1 d . . . . .
S0V S 0.5769(5) 0.0201(4) 0.7859(2) 0.0439(15) Uani 1 1 d . . . . .
S00W S 0.8861(5) 0.2552(4) 0.6071(2) 0.0381(14) Uani 1 1 d . . . . .
S00X S 0.5155(5) 0.2363(4) 0.9029(2) 0.0410(15) Uani 1 1 d . . . . .
S00Y S 0.5108(5) 0.5066(4) 0.6727(2) 0.0476(17) Uani 1 1 d . . . . .
S00Z S 0.6093(4) 0.6349(4) 0.7710(2) 0.0359(13) Uani 1 1 d . . . . .
S010 S 0.4138(6) 0.3346(6) 0.7958(2) 0.0578(19) Uani 1 1 d . U . . .
S011 S 0.8995(5) 0.4153(5) 0.7473(2) 0.0462(16) Uani 1 1 d . . . . .
S012 S 0.3266(5) 0.6455(5) 0.7927(2) 0.0538(18) Uani 1 1 d . . . . .
S013 S 0.5338(7) 0.2393(6) 0.6600(3) 0.032(2) Uani 0.6 1 d . . P A 1
Cl14 Cl 0.7894(8) -0.3503(7) 1.0312(4) 0.093(3) Uani 1 1 d . . . . .
Cl15 Cl 0.9432(10) -0.3690(7) 0.9615(4) 0.105(4) Uani 1 1 d . . . . .
C018 C 0.8056(17) -0.1984(15) 0.6777(8) 0.033(5) Uani 1 1 d . U . . .
C01A C 1.0251(16) -0.2071(15) 0.8657(8) 0.032(5) Uani 1 1 d . U . . .
H01A H 1.018753 -0.222730 0.897760 0.038 Uiso 1 1 calc R . . . .
C01B C 0.3889(17) 0.5412(16) 0.9636(9) 0.038(6) Uani 1 1 d . U . . .
H01B H 0.407069 0.508343 0.994483 0.045 Uiso 1 1 calc R . . . .
C01C C 0.5921(19) 0.6806(17) 0.8250(9) 0.044(6) Uani 1 1 d . U . . .
H01C H 0.523504 0.702693 0.834426 0.053 Uiso 1 1 calc R . . . .
C01D C 0.993(2) 0.2751(18) 0.8895(11) 0.052(7) Uani 1 1 d . U . . .
H01D H 0.980159 0.247603 0.919839 0.062 Uiso 1 1 calc R . . . .
H01E H 1.034343 0.228731 0.871039 0.062 Uiso 1 1 calc R . . . .
C01E C 1.1131(17) 0.1772(15) 0.7365(8) 0.035(5) Uani 1 1 d . U . . .
H01F H 1.071424 0.221056 0.756419 0.042 Uiso 1 1 calc R . . . .
H01G H 1.154089 0.126308 0.756351 0.042 Uiso 1 1 calc R . . . .
C01F C 1.0205(19) -0.1343(17) 0.6770(9) 0.042(6) Uani 1 1 d . U . . .
H01H H 0.984554 -0.074995 0.678900 0.050 Uiso 1 1 calc R . . . .
C01G C 0.8297(17) -0.2217(16) 0.8451(9) 0.038(6) Uani 1 1 d . U . . .
H01I H 0.805008 -0.211767 0.875560 0.045 Uiso 1 1 calc R . . . .
C01H C 0.8181(18) -0.1432(16) 0.9836(9) 0.039(6) Uani 1 1 d . U . . .
H01J H 0.848544 -0.176308 1.010432 0.047 Uiso 1 1 calc R . . . .
C01I C 0.9001(18) 0.3228(16) 0.8667(9) 0.039(6) Uani 1 1 d . U . . .
H01K H 0.916676 0.337161 0.833804 0.047 Uiso 1 1 calc R . . . .
C01J C 0.5731(18) -0.0441(16) 0.5639(8) 0.038(6) Uani 1 1 d . U . . .
H01L H 0.641678 -0.061560 0.558769 0.045 Uiso 1 1 calc R . . . .
H01M H 0.540440 0.012801 0.546343 0.045 Uiso 1 1 calc R . . . .
C01K C 0.9170(18) -0.2906(16) 0.7855(8) 0.036(6) Uani 1 1 d . U . . .
H01N H 0.960230 -0.333468 0.767616 0.043 Uiso 1 1 calc R . . . .
C01L C 0.7369(16) -0.0457(15) 0.9047(8) 0.033(5) Uani 1 1 d . U . . .
H01O H 0.707073 -0.011440 0.877939 0.040 Uiso 1 1 calc R . . . .
C01M C 0.8345(17) 0.3261(16) 0.5538(8) 0.035(5) Uani 1 1 d . U . . .
H01P H 0.831258 0.383246 0.556788 0.042 Uiso 1 1 calc R . . . .
C01N C 0.9783(17) -0.1869(16) 0.6873(8) 0.036(6) Uani 1 1 d . U . . .
C01O C 0.940(2) 0.4335(19) 0.6859(10) 0.052(7) Uani 1 1 d D U . . .
H01Q H 0.983291 0.376401 0.676251 0.062 Uiso 1 1 calc R . . . .
C01P C 1.0538(17) 0.1533(15) 0.7101(8) 0.032(5) Uani 1 1 d . U . . .
H01R H 1.003815 0.207839 0.696183 0.039 Uiso 1 1 calc R . . . .
C01Q C 0.8975(19) -0.3009(16) 0.8318(9) 0.041(6) Uani 1 1 d . U . . .
H01S H 0.924896 -0.352560 0.851629 0.049 Uiso 1 1 calc R . . . .
C01R C 1.033(2) -0.2773(18) 0.6818(10) 0.052(7) Uani 1 1 d . U . . .
H01T H 1.004616 -0.315943 0.688438 0.062 Uiso 1 1 calc R . . . .
C01S C 1.0739(19) -0.2154(17) 0.7900(9) 0.043(6) Uani 1 1 d . U . . .
H01U H 1.107734 -0.238798 0.763042 0.052 Uiso 1 1 calc R . . . .
C01T C 0.8051(19) -0.1619(17) 0.8078(9) 0.040(6) Uani 1 1 d . U . . .
H01V H 0.759995 -0.104066 0.807536 0.048 Uiso 1 1 calc R . . . .
C01U C 0.6155(19) 0.7537(15) 0.8183(9) 0.039(6) Uani 1 1 d . U . . .
H01W H 0.576354 0.797700 0.794748 0.047 Uiso 1 1 calc R . . . .
H01X H 0.682457 0.735294 0.807523 0.047 Uiso 1 1 calc R . . . .
C01V C 0.8314(17) -0.0664(15) 0.9113(8) 0.032(5) Uani 1 1 d . U . . .
C01W C 0.575(2) 0.1643(18) 0.9516(10) 0.048(7) Uani 1 1 d . U . . .
H01Y H 0.594413 0.105249 0.943917 0.057 Uiso 1 1 calc R . . . .
C01X C 0.8388(19) 0.4066(16) 0.8845(10) 0.046(6) Uani 1 1 d . U . . .
H01Z H 0.812255 0.396133 0.915609 0.055 Uiso 1 1 calc R . . . .
H H 0.785831 0.439949 0.864370 0.055 Uiso 1 1 calc R . . . .
C01Y C 0.866(2) -0.1116(17) 0.9511(9) 0.044(6) Uani 1 1 d . U . . .
H01 H 0.927927 -0.122188 0.956901 0.053 Uiso 1 1 calc R . . . .
C01Z C 1.0794(19) -0.2578(17) 0.8331(9) 0.042(6) Uani 1 1 d . U . . .
H0AA H 1.117537 -0.317255 0.839922 0.050 Uiso 1 1 calc R . . . .
C020 C 0.469(2) 0.0705(19) 0.8641(9) 0.048(7) Uani 1 1 d . U . . .
H02A H 0.487406 0.008850 0.873769 0.057 Uiso 1 1 calc R . . . .
H02B H 0.518006 0.084832 0.872810 0.057 Uiso 1 1 calc R . . . .
C021 C 0.509(2) 0.1744(19) 0.9931(10) 0.052(7) Uani 1 1 d . U . . .
H02C H 0.456147 0.161703 0.987237 0.063 Uiso 1 1 calc R . . . .
H02D H 0.481701 0.233913 1.000531 0.063 Uiso 1 1 calc R . . . .
C022 C 0.5456(17) -0.0377(16) 0.6141(8) 0.036(6) Uani 1 1 d . U . . .
H022 H 0.587865 -0.091296 0.632475 0.043 Uiso 1 1 calc R . . . .
C025 C 0.903(2) 0.2938(19) 0.5124(9) 0.050(7) Uani 1 1 d . U . . .
H02E H 0.915893 0.233997 0.510203 0.060 Uiso 1 1 calc R . . . .
H02F H 0.963422 0.295622 0.516052 0.060 Uiso 1 1 calc R . . . .
C026 C 0.726(2) -0.1289(19) 0.9791(10) 0.054(7) Uani 1 1 d . U . . .
H026 H 0.692115 -0.152020 1.001350 0.064 Uiso 1 1 calc R . . . .
C027 C 0.481(3) 0.669(2) 0.5674(12) 0.072(10) Uani 1 1 d . U . . .
H02G H 0.515341 0.704859 0.555381 0.086 Uiso 1 1 calc R . . . .
H02H H 0.431678 0.682472 0.546348 0.086 Uiso 1 1 calc R . . . .
C028 C 1.168(2) -0.2499(19) 0.6566(10) 0.053(7) Uani 1 1 d . U . . .
H028 H 1.231506 -0.269954 0.644880 0.063 Uiso 1 1 calc R . . . .
C029 C 0.576(2) 0.5731(18) 0.6488(10) 0.050(7) Uani 1 1 d . U . . .
H029 H 0.623257 0.563167 0.671111 0.060 Uiso 1 1 calc R . . . .
C02A C 0.738(2) 0.340(2) 0.5494(11) 0.060(8) Uani 1 1 d . U . . .
H02I H 0.697405 0.369851 0.574903 0.072 Uiso 1 1 calc R . . . .
H02J H 0.736097 0.283579 0.551624 0.072 Uiso 1 1 calc R . . . .
C02C C 0.447(2) -0.0895(19) 0.5592(10) 0.051(7) Uani 1 1 d . U . . .
H02K H 0.432618 -0.132745 0.548183 0.062 Uiso 1 1 calc R . . . .
H02L H 0.406505 -0.032997 0.543266 0.062 Uiso 1 1 calc R . . . .
C02D C 0.5482(16) -0.1083(14) 0.5463(7) 0.030(5) Uani 1 1 d . U . . .
H02M H 0.559078 -0.104933 0.512541 0.036 Uiso 1 1 calc R . . . .
H02N H 0.589113 -0.166863 0.559580 0.036 Uiso 1 1 calc R . . . .
C02E C 0.6475(18) 0.6090(15) 0.8657(8) 0.039(6) Uani 1 1 d . U . . .
H02O H 0.627694 0.561952 0.869985 0.046 Uiso 1 1 calc R . . . .
H02P H 0.716213 0.584930 0.858091 0.046 Uiso 1 1 calc R . . . .
C02G C 0.8596(18) -0.2020(16) 0.7687(8) 0.035(5) Uani 1 1 d . U . . .
C02J C 0.5044(19) 0.6684(15) 0.6463(9) 0.042(6) Uani 1 1 d . U . . .
H02Q H 0.472234 0.680020 0.676901 0.050 Uiso 1 1 calc R . . . .
H02R H 0.539160 0.704276 0.638267 0.050 Uiso 1 1 calc R . . . .
C02K C 1.0082(18) -0.1303(15) 0.7932(9) 0.036(5) Uani 1 1 d . U . . .
H02S H 0.987188 -0.085777 0.768601 0.043 Uiso 1 1 calc R . . . .
C02L C 0.6885(19) -0.0789(16) 0.9402(9) 0.039(6) Uani 1 1 d . U . . .
H02T H 0.624512 -0.064860 0.936235 0.047 Uiso 1 1 calc R . . . .
C02M C 0.669(2) 0.1678(18) 0.9620(9) 0.050(7) Uani 1 1 d . U . . .
H02U H 0.713521 0.153271 0.934999 0.060 Uiso 1 1 calc R . . . .
H02V H 0.653839 0.227014 0.966735 0.060 Uiso 1 1 calc R . . . .
C02N C 0.9729(17) -0.0013(15) 0.8938(7) 0.033(5) Uani 1 1 d . U . . .
C02Q C 0.436(2) 0.6923(19) 0.6142(10) 0.049(7) Uani 1 1 d . U . . .
H02W H 0.396723 0.754666 0.612318 0.059 Uiso 1 1 calc R . . . .
H02X H 0.394832 0.663108 0.624480 0.059 Uiso 1 1 calc R . . . .
C02R C 0.9358(18) 0.0461(15) 0.9297(8) 0.033(5) Uani 1 1 d . U . . .
H02Y H 0.871306 0.063670 0.939558 0.040 Uiso 1 1 calc R . . . .
C02U C 1.063(2) -0.0218(18) 0.8768(10) 0.050(7) Uani 1 1 d . U . . .
H02Z H 1.088844 -0.053571 0.851475 0.060 Uiso 1 1 calc R . . . .
C42 C 0.8249(18) -0.1971(16) 0.6289(9) 0.038(6) Uani 1 1 d . U . . .
H42 H 0.864940 -0.172063 0.614077 0.046 Uiso 1 1 calc R . . . .
C44 C 0.9796(18) -0.1238(16) 0.8397(8) 0.038(6) Uani 1 1 d . U . . .
C45 C 0.8679(18) 0.0188(15) 0.5288(9) 0.039(6) Uani 1 1 d . U . . .
H45 H 0.927682 0.024044 0.518136 0.047 Uiso 1 1 calc R . . . .
C49 C 1.2261(19) 0.1580(18) 0.6691(10) 0.046(7) Uani 1 1 d . U . . .
H49A H 1.271292 0.101394 0.682754 0.055 Uiso 1 1 calc R . . . .
H49B H 1.262169 0.186164 0.649583 0.055 Uiso 1 1 calc R . . . .
C50 C 0.421(2) -0.0893(18) 0.6104(10) 0.047(7) Uani 1 1 d . U . . .
H50A H 0.353074 -0.073109 0.616838 0.056 Uiso 1 1 calc R . . . .
H50B H 0.456920 -0.146451 0.627090 0.056 Uiso 1 1 calc R . . . .
C51 C 0.997(2) 0.0697(18) 0.9530(10) 0.050(7) Uani 1 1 d . U . . .
H51 H 0.973598 0.100039 0.979038 0.060 Uiso 1 1 calc R . . . .
C52 C 0.8821(19) -0.0671(16) 0.5136(9) 0.040(6) Uani 1 1 d . U . . .
H52A H 0.939862 -0.114220 0.526202 0.048 Uiso 1 1 calc R . . . .
H52B H 0.827946 -0.079991 0.525291 0.048 Uiso 1 1 calc R . . . .
C53 C 1.171(2) 0.210(2) 0.7055(11) 0.056(8) Uani 1 1 d . U . . .
H53A H 1.214646 0.217284 0.723696 0.067 Uiso 1 1 calc R . . . .
H53B H 1.129249 0.267604 0.691002 0.067 Uiso 1 1 calc R . . . .
C56 C 0.8908(18) -0.0596(16) 0.4609(9) 0.040(6) Uani 1 1 d . U . . .
H56A H 0.952118 -0.058591 0.450269 0.048 Uiso 1 1 calc R . . . .
H56B H 0.891480 -0.111424 0.451439 0.048 Uiso 1 1 calc R . . . .
C58 C 0.707(2) -0.2698(17) 0.6715(10) 0.047(7) Uani 1 1 d . U . . .
H58 H 0.667048 -0.294867 0.685946 0.057 Uiso 1 1 calc R . . . .
C59 C 0.789(2) -0.2298(18) 0.6048(10) 0.050(7) Uani 1 1 d . U . . .
H59 H 0.802999 -0.227709 0.572656 0.060 Uiso 1 1 calc R . . . .
C64 C 0.732(2) -0.2662(18) 0.6233(10) 0.051(7) Uani 1 1 d . U . . .
H64 H 0.707326 -0.289766 0.604333 0.062 Uiso 1 1 calc R . . . .
C66 C 0.462(2) 0.0894(18) 0.8109(10) 0.050(7) Uani 1 1 d . U . . .
H66 H 0.448465 0.150585 0.800879 0.060 Uiso 1 1 calc R . . . .
C67 C 0.4475(18) -0.0244(17) 0.6243(9) 0.044(6) Uani 1 1 d . U . . .
H67A H 0.406480 0.032439 0.609018 0.052 Uiso 1 1 calc R . . . .
H67B H 0.433374 -0.022861 0.657736 0.052 Uiso 1 1 calc R . . . .
C68 C 1.160(2) 0.1471(18) 0.6405(10) 0.046(6) Uani 1 1 d . U . . .
H68A H 1.115318 0.203539 0.626602 0.055 Uiso 1 1 calc R . . . .
H68B H 1.196835 0.112566 0.615496 0.055 Uiso 1 1 calc R . . . .
C69 C 1.119(2) -0.1658(19) 0.6631(10) 0.052(7) Uani 1 1 d . U . . .
H69 H 1.149530 -0.128819 0.658451 0.063 Uiso 1 1 calc R . . . .
C70 C 1.128(2) -0.306(2) 0.6665(11) 0.064(8) Uani 1 1 d . U . . .
H70 H 1.164763 -0.364441 0.663103 0.076 Uiso 1 1 calc R . . . .
C71 C 1.108(2) 0.1027(18) 0.6713(10) 0.049(7) Uani 1 1 d . U . . .
H71A H 1.064638 0.095147 0.653229 0.059 Uiso 1 1 calc R . . . .
H71B H 1.153972 0.045365 0.683893 0.059 Uiso 1 1 calc R . . . .
C72 C 1.117(2) 0.006(2) 0.8986(12) 0.063(8) Uani 1 1 d . U . . .
H72 H 1.178013 -0.004507 0.885610 0.076 Uiso 1 1 calc R . . . .
C75 C 0.750(2) -0.2317(19) 0.6965(11) 0.056(8) Uani 1 1 d . U . . .
H75 H 0.735070 -0.231369 0.728549 0.067 Uiso 1 1 calc R . . . .
C84 C 0.299(2) 0.107(2) 0.8732(11) 0.061(8) Uani 1 1 d . U . . .
H84A H 0.311573 0.047033 0.883777 0.073 Uiso 1 1 calc R . . . .
H84B H 0.238274 0.143798 0.887897 0.073 Uiso 1 1 calc R . . . .
C90 C 0.373(2) 0.123(2) 0.8893(13) 0.070(9) Uani 1 1 d . U . . .
H90A H 0.377110 0.106913 0.922742 0.084 Uiso 1 1 calc R . . . .
H90B H 0.357796 0.185118 0.882771 0.084 Uiso 1 1 calc R . . . .
C94 C 0.376(2) 0.073(2) 0.8002(13) 0.070(9) Uani 1 1 d . U . . .
H94A H 0.367259 0.087370 0.766887 0.084 Uiso 1 1 calc R . . . .
H94B H 0.391031 0.012104 0.808488 0.084 Uiso 1 1 calc R . . . .
C96 C 1.088(2) 0.0462(19) 0.9357(10) 0.054(7) Uani 1 1 d . U . . .
H96 H 1.130197 0.058511 0.950095 0.065 Uiso 1 1 calc R . . . .
C98 C 0.291(2) 0.122(2) 0.8239(11) 0.069(9) Uani 1 1 d . U . . .
H98A H 0.240987 0.107807 0.816646 0.083 Uiso 1 1 calc R . . . .
H98B H 0.272580 0.183608 0.813398 0.083 Uiso 1 1 calc R . . . .
C47 C 0.7956(18) 0.0927(16) 0.5049(9) 0.039(6) Uani 1 1 d . U . . .
H47A H 0.733423 0.092899 0.514689 0.047 Uiso 1 1 calc R . . . .
H47B H 0.794947 0.145177 0.513544 0.047 Uiso 1 1 calc R . . . .
C48 C 0.818(2) 0.0137(18) 0.4381(10) 0.051(7) Uani 1 1 d . U . . .
H48A H 0.757478 0.009191 0.444072 0.061 Uiso 1 1 calc R . . . .
H48B H 0.833305 0.016984 0.404615 0.061 Uiso 1 1 calc R . . . .
C1AA C 0.699(2) 0.394(2) 0.5019(10) 0.057(8) Uani 1 1 d . U . . .
H1AA H 0.638240 0.393047 0.497646 0.068 Uiso 1 1 calc R . . . .
H1AB H 0.686968 0.454060 0.502503 0.068 Uiso 1 1 calc R . . . .
C57 C 0.810(2) 0.0941(19) 0.4558(11) 0.057(8) Uani 1 1 d . U . . .
H57A H 0.867832 0.101820 0.445799 0.069 Uiso 1 1 calc R . . . .
H57B H 0.756495 0.144199 0.441473 0.069 Uiso 1 1 calc R . . . .
C63 C 0.869(2) 0.473(2) 0.6548(11) 0.064(9) Uani 1 1 d . U . . .
H63A H 0.825570 0.530557 0.662405 0.077 Uiso 1 1 calc R . . . .
H63B H 0.831638 0.438846 0.656897 0.077 Uiso 1 1 calc R . . . .
C0AA C 0.770(3) 0.357(3) 0.4613(14) 0.084(11) Uani 1 1 d . U . . .
H0AB H 0.775345 0.299969 0.458203 0.100 Uiso 1 1 calc R . . . .
H0AC H 0.746578 0.394846 0.432543 0.100 Uiso 1 1 calc R . . . .
C74 C 0.913(2) 0.478(2) 0.6056(10) 0.070(9) Uani 1 1 d D U . . .
H74A H 0.956603 0.420076 0.598011 0.084 Uiso 1 1 calc R . . . .
H74B H 0.863320 0.503753 0.583376 0.084 Uiso 1 1 calc R . . . .
C78 C 0.859(3) 0.351(2) 0.4684(12) 0.073(10) Uani 1 1 d . U . . .
H78A H 0.852786 0.409436 0.469806 0.087 Uiso 1 1 calc R . . . .
H78B H 0.901938 0.328858 0.441751 0.087 Uiso 1 1 calc R . . . .
C79 C 0.963(3) 0.529(3) 0.6026(15) 0.091(12) Uani 1 1 d . U . . .
H79A H 0.919679 0.586282 0.610722 0.109 Uiso 1 1 calc R . . . .
H79B H 0.988730 0.535096 0.570745 0.109 Uiso 1 1 calc R . . . .
C82 C 1.049(3) 0.485(3) 0.6372(12) 0.094(13) Uani 1 1 d D U . . .
H82A H 1.091784 0.425597 0.630809 0.113 Uiso 1 1 calc R . . . .
H82B H 1.086269 0.518323 0.634448 0.113 Uiso 1 1 calc R . . . .
C6AA C 0.597(2) 0.7919(17) 0.8644(9) 0.045(6) Uani 1 1 d . U . . .
H6AA H 0.619577 0.837215 0.860697 0.055 Uiso 1 1 calc R . . . .
H6AB H 0.528760 0.818142 0.872559 0.055 Uiso 1 1 calc R . . . .
C5AA C 0.647(2) 0.7246(18) 0.9022(10) 0.050(7) Uani 1 1 d . U . . .
H5AA H 0.715448 0.703087 0.895143 0.060 Uiso 1 1 calc R . . . .
H5AB H 0.631964 0.751346 0.930895 0.060 Uiso 1 1 calc R . . . .
C7AA C 0.346(2) 0.7408(17) 0.7805(9) 0.045(6) Uani 1 1 d . U . . .
H7AA H 0.415664 0.722322 0.775824 0.054 Uiso 1 1 calc R . . . .
C0BA C 0.359(2) 0.6361(18) 0.9661(10) 0.049(7) Uani 1 1 d . U . . .
H0BA H 0.409081 0.642825 0.979715 0.059 Uiso 1 1 calc R . . . .
H0BB H 0.351562 0.666995 0.934757 0.059 Uiso 1 1 calc R . . . .
C9AA C 0.301(2) 0.7966(17) 0.7361(9) 0.047(7) Uani 1 1 d . U . . .
H9AA H 0.330676 0.764404 0.709492 0.056 Uiso 1 1 calc R . . . .
H9AB H 0.233116 0.811439 0.738177 0.056 Uiso 1 1 calc R . . . .
C54 C 1.045(2) 0.3237(19) 0.8963(11) 0.055(7) Uani 1 1 d . U . . .
H54A H 1.078823 0.333014 0.867158 0.065 Uiso 1 1 calc R . . . .
H54B H 1.091849 0.290279 0.919366 0.065 Uiso 1 1 calc R . . . .
C55 C 0.220(2) 0.566(2) 0.9828(12) 0.064(9) Uani 1 1 d . U . . .
H55A H 0.165448 0.557053 0.975274 0.077 Uiso 1 1 calc R . . . .
H55B H 0.237669 0.536142 1.013839 0.077 Uiso 1 1 calc R . . . .
C4AA C 0.623(2) 0.6531(17) 0.9101(9) 0.045(6) Uani 1 1 d . U . . .
H4AA H 0.555017 0.672974 0.918882 0.054 Uiso 1 1 calc R . . . .
H4AB H 0.658734 0.611849 0.935519 0.054 Uiso 1 1 calc R . . . .
C2AA C 0.895(2) 0.457(2) 0.8859(12) 0.061(8) Uani 1 1 d . U . . .
H2AA H 0.914021 0.474442 0.854208 0.073 Uiso 1 1 calc R . . . .
H2AB H 0.855254 0.509676 0.900221 0.073 Uiso 1 1 calc R . . . .
C3AA C 0.980(2) 0.4072(18) 0.9118(11) 0.051(7) Uani 1 1 d . U . . .
H3AA H 0.960165 0.397134 0.944359 0.061 Uiso 1 1 calc R . . . .
H3AB H 1.015693 0.442052 0.910303 0.061 Uiso 1 1 calc R . . . .
C61 C 0.2692(19) 0.6746(19) 0.9940(10) 0.049(7) Uani 1 1 d . U . . .
H61A H 0.281305 0.650799 1.026395 0.059 Uiso 1 1 calc R . . . .
H61B H 0.250520 0.736784 0.991824 0.059 Uiso 1 1 calc R . . . .
C62 C 0.190(2) 0.663(2) 0.9821(12) 0.067(9) Uani 1 1 d . U . . .
H62A H 0.170914 0.692928 0.951250 0.080 Uiso 1 1 calc R . . . .
H62B H 0.136126 0.686910 1.004350 0.080 Uiso 1 1 calc R . . . .
C8AA C 0.311(2) 0.792(2) 0.8227(11) 0.059(8) Uani 1 1 d . U . . .
H8AA H 0.243170 0.808522 0.829848 0.071 Uiso 1 1 calc R . . . .
H8AB H 0.345614 0.756819 0.849836 0.071 Uiso 1 1 calc R . . . .
C1BA C 0.305(2) 0.526(2) 0.9470(13) 0.072(10) Uani 1 1 d . U . . .
H1BA H 0.288384 0.555735 0.915754 0.086 Uiso 1 1 calc R . . . .
H1BB H 0.323088 0.464721 0.947121 0.086 Uiso 1 1 calc R . . . .
C46 C 0.7170(19) 0.1064(18) 1.0048(9) 0.047(7) Uani 1 1 d . U . . .
H46A H 0.743164 0.046463 0.998329 0.056 Uiso 1 1 calc R . . . .
H46B H 0.769504 0.117811 1.012004 0.056 Uiso 1 1 calc R . . . .
C5BA C 0.647(2) 0.1196(19) 1.0448(10) 0.050(7) Uani 1 1 d . U . . .
H5BA H 0.677190 0.077743 1.071194 0.061 Uiso 1 1 calc R . . . .
H5BB H 0.626888 0.177562 1.053343 0.061 Uiso 1 1 calc R . . . .
C6BA C 0.565(2) 0.110(2) 1.0349(11) 0.060(8) Uani 1 1 d . U . . .
H6BA H 0.521623 0.118276 1.062615 0.072 Uiso 1 1 calc R . . . .
H6BB H 0.585287 0.050875 1.028117 0.072 Uiso 1 1 calc R . . . .
C2BA C 0.329(2) 0.8733(18) 0.8110(10) 0.053(7) Uani 1 1 d . U . . .
H2BA H 0.304304 0.908221 0.836822 0.064 Uiso 1 1 calc R . . . .
H2BB H 0.397346 0.856787 0.806302 0.064 Uiso 1 1 calc R . . . .
C0CA C 0.405(3) 0.387(3) 0.6182(19) 0.125(8) Uani 1 1 d D U . . .
H0CA H 0.389687 0.447680 0.607500 0.150 Uiso 0.6 1 calc R . P B 1
H0CB H 0.388910 0.383368 0.651583 0.150 Uiso 0.6 1 calc R . P B 1
H0CC H 0.412833 0.435879 0.599675 0.150 Uiso 0.4 1 calc R . P C 2
H0CD H 0.381479 0.401895 0.649558 0.150 Uiso 0.4 1 calc R . P C 2
C3BA C 0.316(2) 0.874(2) 0.7301(12) 0.066(9) Uani 1 1 d . U . . .
H3BA H 0.285384 0.909139 0.702025 0.079 Uiso 1 1 calc R . . . .
H3BB H 0.383985 0.857320 0.725026 0.079 Uiso 1 1 calc R . . . .
C4BA C 0.280(2) 0.925(2) 0.7676(12) 0.068(9) Uani 1 1 d . U . . .
H4BA H 0.211057 0.944103 0.772761 0.082 Uiso 1 1 calc R . . . .
H4BB H 0.291795 0.977065 0.759953 0.082 Uiso 1 1 calc R . . . .
C1CA C 0.335(3) 0.366(3) 0.5964(16) 0.125(8) Uani 1 1 d D U . . .
H1CA H 0.319547 0.324077 0.618195 0.150 Uiso 1 1 calc R . . . .
H1CB H 0.275706 0.418773 0.591939 0.150 Uiso 1 1 calc R . . . .
C8BA C 0.535(3) 0.292(3) 0.5691(16) 0.125(8) Uani 1 1 d D U . . .
H8BA H 0.545735 0.331156 0.543521 0.150 Uiso 0.6 1 calc R . P D 1
H8BB H 0.596651 0.242089 0.573471 0.150 Uiso 0.6 1 calc R . P D 1
H8BC H 0.529300 0.346234 0.550826 0.150 Uiso 0.4 1 calc R . P E 2
H8BD H 0.601805 0.249901 0.567333 0.150 Uiso 0.4 1 calc R . P E 2
C9BA C 0.472(3) 0.258(3) 0.5503(16) 0.125(8) Uani 1 1 d D U . . .
H9BA H 0.474158 0.206193 0.570101 0.150 Uiso 1 1 calc R . . . .
H9BB H 0.495698 0.242977 0.518942 0.150 Uiso 1 1 calc R . . . .
Cl8 Cl 1.2371(9) 0.2061(9) 0.5268(4) 0.105(4) Uani 1 1 d . . . . .
C4CA C 0.625(2) 0.552(2) 0.6055(11) 0.062(8) Uani 1 1 d . U . . .
H4CA H 0.668995 0.490505 0.607909 0.074 Uiso 1 1 calc R . . . .
H4CB H 0.662953 0.585252 0.596249 0.074 Uiso 1 1 calc R . . . .
C3CA C 0.551(3) 0.574(3) 0.5686(15) 0.090(12) Uani 1 1 d . U . . .
H3CA H 0.583677 0.562419 0.538078 0.108 Uiso 1 1 calc R . . . .
H3CB H 0.516516 0.537885 0.576823 0.108 Uiso 1 1 calc R . . . .
C77 C 0.857(5) -0.388(5) 0.983(3) 0.18(3) Uani 1 1 d . U . . .
H77A H 0.882500 -0.451360 0.989307 0.217 Uiso 1 1 calc R . . . .
H77B H 0.813265 -0.370474 0.958595 0.217 Uiso 1 1 calc R . . . .
C2CA C 0.999(3) 0.485(3) 0.6852(11) 0.119(17) Uani 1 1 d D U . . .
H2CA H 0.957234 0.543827 0.691453 0.143 Uiso 1 1 calc R . . . .
H2CB H 1.045344 0.457472 0.709013 0.143 Uiso 1 1 calc R . . . .
Cl39 Cl 1.1201(15) 0.3845(13) 0.5067(6) 0.232(13) Uani 1 1 d . . . . .
C5CA C 1.150(4) 0.298(3) 0.544(2) 0.126(18) Uani 1 1 d . U . . .
H5CA H 1.093490 0.288049 0.554100 0.152 Uiso 1 1 calc R . . . .
H5CB H 1.170731 0.309585 0.571785 0.152 Uiso 1 1 calc R . . . .
C83 C 0.371(3) 0.330(3) 0.5500(16) 0.125(8) Uani 1 1 d D U . . .
H83A H 0.368190 0.376765 0.525943 0.150 Uiso 1 1 calc R . . . .
H83B H 0.327985 0.306932 0.542039 0.150 Uiso 1 1 calc R . . . .
S1 S 0.5686(11) 0.2928(9) 0.6474(5) 0.037(3) Uani 0.4 1 d . . P A 2
C5 C 0.514(3) 0.338(5) 0.612(2) 0.125(8) Uani 0.6 1 d D U P A 1
H5 H 0.550276 0.371295 0.614340 0.150 Uiso 0.6 1 calc R . P A 1
C7BA C 0.500(3) 0.306(4) 0.6196(17) 0.125(8) Uani 0.4 1 d D U P A 2
H7BA H 0.481773 0.258607 0.631054 0.150 Uiso 0.4 1 calc R . P A 2
C11 C 0.3110(18) 0.410(2) 0.7826(14) 0.111(6) Uani 1 1 d D U . . .
H11 H 0.338886 0.442739 0.759829 0.134 Uiso 1 1 calc R . . . .
C19 C 0.1092(18) 0.479(3) 0.8032(17) 0.132(9) Uani 1 1 d D U . . .
H19A H 0.049331 0.480320 0.818245 0.158 Uiso 1 1 calc R . . . .
H19B H 0.095282 0.529905 0.780124 0.158 Uiso 1 1 calc R . . . .
C1 C 0.175(3) 0.475(4) 0.8389(11) 0.133(9) Uani 1 1 d D U . . .
H1A H 0.142036 0.522084 0.858244 0.160 Uiso 1 1 calc R . . . .
H1B H 0.196381 0.420141 0.858912 0.160 Uiso 1 1 calc R . . . .
C6CA C 0.261(2) 0.485(3) 0.8118(14) 0.119(7) Uani 1 1 d D U . . .
H6CA H 0.239758 0.540018 0.791851 0.143 Uiso 1 1 calc R . . . .
H6CB H 0.304914 0.483553 0.833318 0.143 Uiso 1 1 calc R . . . .
C27 C 0.241(3) 0.416(3) 0.7488(10) 0.116(7) Uani 1 1 d D U . . .
H27A H 0.271745 0.374049 0.726647 0.139 Uiso 1 1 calc R . . . .
H27B H 0.211744 0.474218 0.731863 0.139 Uiso 1 1 calc R . . . .
C267 C 0.167(3) 0.396(3) 0.7809(16) 0.131(9) Uani 1 1 d D U . . .
H26A H 0.125999 0.382839 0.763404 0.157 Uiso 1 1 calc R . . . .
H26B H 0.197049 0.346601 0.804335 0.157 Uiso 1 1 calc R . . . .

loop_
_atom_site_aniso_label
_atom_site_aniso_U_11
_atom_site_aniso_U_22
_atom_site_aniso_U_33
_atom_site_aniso_U_23
_atom_site_aniso_U_13
_atom_site_aniso_U_12
Au01 0.0384(5) 0.0279(5) 0.0251(5) -0.0096(4) 0.0028(4) -0.0157(4)
Au02 0.0381(6) 0.0272(5) 0.0254(5) -0.0080(4) -0.0002(4) -0.0121(4)
Au03 0.0390(6) 0.0250(5) 0.0265(5) -0.0061(4) -0.0020(4) -0.0120(4)
Au04 0.0425(6) 0.0321(5) 0.0213(4) -0.0067(4) -0.0008(4) -0.0171(4)
Au05 0.0318(5) 0.0262(5) 0.0303(5) -0.0079(4) -0.0006(4) -0.0113(4)
Au06 0.0464(6) 0.0258(5) 0.0204(4) -0.0054(4) 0.0045(4) -0.0106(4)
Au07 0.0465(6) 0.0292(5) 0.0253(5) -0.0070(4) 0.0019(4) -0.0203(5)
Au08 0.0463(6) 0.0271(5) 0.0240(5) -0.0030(4) -0.0033(4) -0.0169(4)
Au09 0.0450(6) 0.0443(6) 0.0269(5) -0.0116(4) 0.0018(4) -0.0276(5)
Au0A 0.0469(6) 0.0397(6) 0.0233(5) -0.0084(4) 0.0035(4) -0.0244(5)
Au0B 0.0415(6) 0.0376(6) 0.0237(5) -0.0088(4) 0.0029(4) -0.0203(5)
Au0C 0.0371(6) 0.0352(6) 0.0327(5) -0.0108(4) 0.0043(4) -0.0177(4)
Au0D 0.0498(6) 0.0344(6) 0.0244(5) -0.0112(4) -0.0022(4) -0.0167(5)
Au0E 0.0412(6) 0.0360(6) 0.0269(5) -0.0096(4) 0.0012(4) -0.0165(5)
Au0F 0.0554(7) 0.0307(5) 0.0228(5) -0.0091(4) 0.0083(4) -0.0212(5)
Au0G 0.0516(6) 0.0277(5) 0.0265(5) -0.0069(4) 0.0005(4) -0.0135(5)
Au0H 0.0527(6) 0.0343(6) 0.0239(5) -0.0115(4) 0.0094(4) -0.0240(5)
Au0I 0.0368(6) 0.0429(6) 0.0305(5) -0.0070(4) 0.0002(4) -0.0083(5)
Au0J 0.0515(7) 0.0294(6) 0.0268(5) -0.0071(4) -0.0013(4) -0.0044(5)
Au0K 0.0462(6) 0.0462(6) 0.0328(5) -0.0112(4) 0.0077(5) -0.0224(5)
Au0L 0.0346(6) 0.0456(6) 0.0361(6) -0.0096(5) -0.0069(4) -0.0099(5)
Au0M 0.0633(8) 0.0534(8) 0.0423(7) -0.0226(6) -0.0152(6) -0.0068(6)
Fe0N 0.044(2) 0.028(2) 0.0245(18) -0.0051(14) -0.0005(16) -0.0152(17)
S0O 0.044(3) 0.037(3) 0.027(3) -0.011(2) 0.003(2) -0.021(3)
S0P 0.033(3) 0.024(3) 0.034(3) -0.006(2) 0.000(2) -0.011(2)
S0Q 0.039(3) 0.035(3) 0.028(3) -0.004(2) -0.003(2) -0.016(3)
S0R 0.056(4) 0.040(4) 0.034(3) -0.015(3) 0.005(3) -0.027(3)
P0S 0.050(4) 0.031(3) 0.018(3) -0.003(2) 0.000(2) -0.024(3)
S00T 0.038(3) 0.027(3) 0.025(3) -0.005(2) -0.004(2) -0.008(2)
P00U 0.052(4) 0.033(3) 0.023(3) -0.005(2) 0.002(3) -0.024(3)
S0V 0.050(4) 0.049(4) 0.036(3) -0.010(3) 0.010(3) -0.025(3)
S00W 0.047(4) 0.038(3) 0.031(3) -0.012(2) 0.006(3) -0.020(3)
S00X 0.056(4) 0.046(4) 0.030(3) -0.015(3) 0.012(3) -0.031(3)
S00Y 0.061(4) 0.032(3) 0.042(4) -0.006(3) -0.017(3) -0.009(3)
S00Z 0.041(3) 0.030(3) 0.033(3) -0.010(2) 0.001(3) -0.011(3)
S010 0.083(5) 0.085(5) 0.036(4) -0.019(3) 0.004(3) -0.062(4)
S011 0.041(4) 0.058(4) 0.038(3) -0.016(3) 0.005(3) -0.018(3)
S012 0.043(4) 0.064(5) 0.040(4) -0.009(3) -0.005(3) -0.009(3)
S013 0.045(6) 0.026(5) 0.028(5) -0.005(4) -0.005(4) -0.016(4)
Cl14 0.111(8) 0.079(7) 0.102(8) 0.003(6) -0.021(6) -0.053(6)
Cl15 0.141(11) 0.079(7) 0.099(8) -0.016(6) -0.019(7) -0.044(7)
C018 0.039(9) 0.028(8) 0.031(9) -0.007(7) 0.001(7) -0.014(7)
C01A 0.036(9) 0.032(9) 0.029(8) -0.004(7) -0.011(7) -0.013(7)
C01B 0.036(9) 0.039(9) 0.034(9) -0.003(7) 0.003(7) -0.013(7)
C01C 0.035(9) 0.045(10) 0.049(10) -0.003(8) -0.007(8) -0.014(7)
C01D 0.052(11) 0.048(10) 0.055(11) -0.012(8) -0.017(8) -0.016(8)
C01E 0.037(9) 0.030(9) 0.039(9) -0.008(7) -0.011(7) -0.011(7)
C01F 0.043(10) 0.042(10) 0.040(9) 0.004(7) 0.002(8) -0.023(8)
C01G 0.039(9) 0.042(9) 0.036(9) -0.007(7) -0.003(7) -0.020(7)
C01H 0.044(10) 0.035(9) 0.038(9) 0.002(7) -0.013(8) -0.016(7)
C01I 0.042(9) 0.041(9) 0.036(9) -0.019(7) -0.008(7) -0.014(7)
C01J 0.039(9) 0.032(9) 0.036(9) -0.002(7) -0.002(7) -0.009(7)
C01K 0.042(9) 0.039(9) 0.031(9) -0.005(7) -0.009(7) -0.019(7)
C01L 0.034(9) 0.033(9) 0.036(9) -0.012(7) -0.005(7) -0.014(7)
C01M 0.037(9) 0.037(9) 0.032(9) 0.009(7) -0.009(7) -0.020(7)
C01N 0.035(9) 0.039(9) 0.032(9) -0.001(7) 0.004(7) -0.015(7)
C01O 0.051(11) 0.053(10) 0.049(10) -0.008(8) -0.005(8) -0.020(8)
C01P 0.035(9) 0.030(9) 0.039(9) -0.001(7) -0.007(7) -0.020(7)
C01Q 0.049(10) 0.036(9) 0.043(10) 0.003(7) 0.000(8) -0.027(8)
C01R 0.057(11) 0.047(10) 0.049(10) -0.005(8) 0.009(8) -0.024(8)
C01S 0.042(10) 0.044(10) 0.045(10) -0.007(8) -0.012(8) -0.016(8)
C01T 0.047(10) 0.039(9) 0.040(9) -0.009(7) 0.001(8) -0.023(8)
C01U 0.047(10) 0.029(9) 0.036(9) -0.010(7) 0.003(7) -0.010(7)
C01V 0.043(9) 0.033(9) 0.022(8) -0.009(7) 0.002(7) -0.017(7)
C01W 0.054(10) 0.044(10) 0.049(10) -0.012(8) 0.006(8) -0.025(8)
C01X 0.051(10) 0.040(10) 0.046(10) -0.021(8) -0.014(8) -0.011(8)
C01Y 0.051(10) 0.043(10) 0.039(9) -0.016(8) -0.021(8) -0.012(7)
C01Z 0.045(10) 0.042(9) 0.039(9) -0.012(7) 0.003(8) -0.018(7)
C020 0.046(10) 0.053(10) 0.039(10) -0.009(8) -0.007(8) -0.015(8)
C021 0.063(11) 0.049(10) 0.055(11) -0.014(8) -0.003(8) -0.031(8)
C022 0.032(9) 0.044(9) 0.034(9) -0.008(7) 0.005(7) -0.018(7)
C025 0.045(10) 0.056(10) 0.041(10) -0.006(8) 0.003(8) -0.017(8)
C026 0.060(11) 0.055(11) 0.045(10) -0.016(8) 0.000(8) -0.023(8)
C027 0.077(13) 0.071(12) 0.064(12) -0.006(9) -0.006(9) -0.030(9)
C028 0.050(10) 0.056(11) 0.049(10) -0.009(8) 0.003(8) -0.021(8)
C029 0.050(10) 0.050(10) 0.051(10) -0.009(8) -0.004(8) -0.021(8)
C02A 0.059(11) 0.059(11) 0.066(12) -0.006(8) -0.012(8) -0.028(8)
C02C 0.053(11) 0.050(10) 0.049(10) -0.007(8) -0.006(8) -0.019(8)
C02D 0.035(9) 0.031(9) 0.020(8) -0.001(7) -0.001(7) -0.011(7)
C02E 0.044(9) 0.032(9) 0.032(9) 0.001(7) -0.001(7) -0.012(7)
C02G 0.050(10) 0.040(9) 0.030(9) -0.011(7) 0.001(7) -0.030(7)
C02J 0.050(10) 0.032(9) 0.044(10) -0.009(7) -0.002(8) -0.016(7)
C02K 0.043(9) 0.025(9) 0.040(9) -0.004(7) 0.007(7) -0.017(7)
C02L 0.044(10) 0.039(9) 0.038(9) -0.005(7) -0.002(7) -0.020(7)
C02M 0.053(10) 0.049(10) 0.041(10) -0.002(8) 0.006(8) -0.019(8)
C02N 0.040(9) 0.036(9) 0.016(8) -0.003(7) 0.002(7) -0.011(7)
C02Q 0.047(10) 0.054(10) 0.052(10) -0.005(8) -0.001(8) -0.026(8)
C02R 0.039(9) 0.034(9) 0.036(9) -0.008(7) -0.008(7) -0.021(7)
C02U 0.053(10) 0.051(10) 0.051(10) -0.018(8) 0.003(8) -0.023(8)
C42 0.039(9) 0.039(9) 0.037(9) -0.011(7) -0.006(7) -0.014(7)
C44 0.045(10) 0.037(9) 0.032(9) -0.009(7) 0.001(7) -0.017(7)
C45 0.043(10) 0.034(9) 0.038(9) -0.007(7) 0.007(7) -0.017(7)
C49 0.046(10) 0.048(10) 0.050(10) -0.009(8) -0.001(8) -0.026(8)
C50 0.048(10) 0.050(10) 0.048(10) -0.006(8) -0.019(8) -0.022(8)
C51 0.057(11) 0.049(10) 0.044(10) -0.006(8) -0.002(8) -0.022(8)
C52 0.041(9) 0.042(9) 0.040(9) -0.011(7) -0.002(7) -0.018(7)
C53 0.055(11) 0.056(11) 0.056(11) -0.009(8) -0.005(8) -0.024(8)
C56 0.044(10) 0.042(9) 0.038(9) -0.012(7) -0.008(7) -0.020(7)
C58 0.050(10) 0.046(10) 0.044(10) 0.007(8) -0.008(8) -0.022(8)
C59 0.048(10) 0.051(10) 0.048(10) -0.006(8) -0.006(8) -0.017(8)
C64 0.054(11) 0.049(10) 0.047(10) -0.005(8) -0.011(8) -0.016(8)
C66 0.054(10) 0.043(10) 0.047(10) -0.002(8) 0.002(8) -0.020(8)
C67 0.044(10) 0.041(10) 0.043(10) -0.001(7) 0.002(8) -0.018(8)
C68 0.052(10) 0.053(10) 0.047(10) -0.009(8) -0.006(8) -0.033(8)
C69 0.056(11) 0.057(11) 0.047(10) -0.005(8) -0.004(8) -0.028(8)
C70 0.069(12) 0.061(11) 0.053(11) -0.010(8) -0.003(9) -0.020(8)
C71 0.051(10) 0.049(10) 0.047(10) -0.015(8) -0.008(8) -0.018(8)
C72 0.060(12) 0.058(11) 0.072(12) -0.016(9) -0.008(9) -0.022(8)
C75 0.064(11) 0.048(11) 0.055(11) -0.008(8) -0.006(8) -0.024(8)
C84 0.052(11) 0.069(12) 0.061(12) -0.008(9) 0.000(8) -0.027(8)
C90 0.067(12) 0.083(13) 0.066(12) -0.020(9) -0.002(9) -0.036(9)
C94 0.067(12) 0.079(13) 0.065(12) -0.011(9) -0.001(9) -0.032(9)
C96 0.052(11) 0.063(11) 0.053(11) -0.006(8) -0.020(8) -0.026(8)
C98 0.063(12) 0.073(12) 0.058(12) -0.013(9) -0.002(9) -0.016(9)
C47 0.039(9) 0.038(9) 0.040(9) -0.010(7) -0.004(7) -0.013(7)
C48 0.053(10) 0.057(11) 0.039(10) -0.008(8) -0.006(8) -0.019(8)
C1AA 0.053(11) 0.060(11) 0.055(11) -0.005(8) -0.005(8) -0.021(8)
C57 0.059(11) 0.055(11) 0.055(11) -0.006(8) -0.002(8) -0.021(8)
C63 0.065(12) 0.065(12) 0.064(12) -0.004(8) 0.002(9) -0.033(9)
C0AA 0.085(14) 0.084(14) 0.080(14) -0.011(9) -0.007(9) -0.033(10)
C74 0.074(12) 0.070(12) 0.070(13) -0.001(9) 0.002(9) -0.039(9)
C78 0.074(13) 0.075(13) 0.066(13) -0.010(9) 0.001(9) -0.030(9)
C79 0.091(15) 0.089(15) 0.092(15) -0.007(9) -0.003(9) -0.040(10)
C82 0.090(15) 0.104(16) 0.091(16) -0.007(9) -0.008(9) -0.044(10)
C6AA 0.046(10) 0.047(10) 0.046(10) -0.002(8) -0.003(8) -0.022(8)
C5AA 0.050(10) 0.058(11) 0.044(10) -0.012(8) -0.002(8) -0.023(8)
C7AA 0.049(10) 0.040(10) 0.043(10) -0.010(8) -0.007(8) -0.013(8)
C0BA 0.050(10) 0.055(10) 0.044(10) -0.016(8) -0.006(8) -0.021(8)
C9AA 0.047(10) 0.048(10) 0.032(9) 0.003(8) 0.004(8) -0.012(8)
C54 0.047(10) 0.055(11) 0.062(11) -0.006(8) -0.006(8) -0.021(8)
C55 0.061(12) 0.067(12) 0.068(12) -0.011(9) -0.007(9) -0.029(9)
C4AA 0.049(10) 0.045(10) 0.041(10) -0.008(8) 0.006(8) -0.023(8)
C2AA 0.064(12) 0.054(11) 0.065(12) -0.014(8) -0.011(9) -0.021(8)
C3AA 0.047(10) 0.053(10) 0.062(11) -0.012(8) -0.007(8) -0.026(8)
C61 0.044(10) 0.052(10) 0.052(10) -0.008(8) -0.007(8) -0.018(8)
C62 0.068(12) 0.064(12) 0.069(12) -0.017(9) -0.001(9) -0.027(9)
C8AA 0.061(11) 0.055(11) 0.055(11) -0.006(8) 0.004(8) -0.021(8)
C1BA 0.075(13) 0.072(13) 0.074(13) -0.015(9) -0.005(9) -0.035(9)
C46 0.045(10) 0.044(10) 0.048(10) -0.002(8) -0.003(8) -0.018(8)
C5BA 0.054(10) 0.052(10) 0.041(10) -0.008(8) 0.001(8) -0.019(8)
C6BA 0.064(11) 0.055(11) 0.050(11) -0.003(8) 0.008(8) -0.019(8)
C2BA 0.057(11) 0.050(10) 0.049(10) -0.007(8) -0.004(8) -0.019(8)
C0CA 0.124(8) 0.125(8) 0.124(8) -0.012(4) -0.005(4) -0.052(5)
C3BA 0.062(12) 0.067(12) 0.063(12) -0.007(9) -0.008(9) -0.021(9)
C4BA 0.070(12) 0.062(12) 0.067(12) -0.004(9) 0.001(9) -0.026(9)
C1CA 0.124(8) 0.124(8) 0.125(9) -0.011(5) -0.004(5) -0.054(5)
C8BA 0.124(8) 0.125(8) 0.124(8) -0.012(4) -0.006(4) -0.053(5)
C9BA 0.124(8) 0.125(8) 0.125(9) -0.011(5) -0.004(5) -0.054(5)
Cl8 0.114(9) 0.132(10) 0.086(7) -0.037(7) 0.014(6) -0.066(8)
C4CA 0.061(11) 0.064(11) 0.063(12) -0.008(8) 0.000(8) -0.029(9)
C3CA 0.098(15) 0.087(15) 0.082(15) -0.018(9) -0.007(9) -0.034(10)
C77 0.18(3) 0.18(3) 0.18(3) -0.023(11) -0.013(10) -0.080(15)
C2CA 0.120(19) 0.120(19) 0.118(19) -0.009(10) 0.001(10) -0.055(11)
Cl39 0.202(19) 0.178(17) 0.129(14) 0.068(12) 0.043(13) 0.046(14)
C5CA 0.13(2) 0.13(2) 0.13(2) -0.011(10) -0.004(10) -0.054(12)
C83 0.124(9) 0.125(9) 0.126(9) -0.011(5) -0.004(5) -0.054(5)
S1 0.037(8) 0.028(8) 0.043(8) -0.018(6) -0.007(7) -0.006(6)
C5 0.124(8) 0.124(8) 0.123(8) -0.012(4) -0.006(4) -0.053(5)
C7BA 0.124(8) 0.125(8) 0.124(8) -0.012(4) -0.005(4) -0.052(5)
C11 0.104(6) 0.114(9) 0.114(9) -0.014(7) -0.016(6) -0.041(5)
C19 0.123(10) 0.135(11) 0.136(11) -0.013(8) -0.002(7) -0.057(8)
C1 0.127(10) 0.137(13) 0.135(10) -0.021(8) 0.001(6) -0.058(8)
C6CA 0.114(9) 0.116(9) 0.120(11) -0.018(8) -0.007(7) -0.042(6)
C27 0.106(8) 0.125(12) 0.115(9) -0.007(7) -0.020(6) -0.048(7)
C267 0.125(10) 0.137(11) 0.140(12) -0.018(8) -0.003(8) -0.064(8)

loop_
_atom_type_symbol
_atom_type_description
_atom_type_scat_dispersion_real
_atom_type_scat_dispersion_imag
_atom_type_scat_source
C C 0.0181 0.0091 'International Tables Vol C Tables 4.2.6.8 and 6.1.1.4'
H H 0.0000 0.0000 'International Tables Vol C Tables 4.2.6.8 and 6.1.1.4'
Au Au -4.4197 7.2980 'International Tables Vol C Tables 4.2.6.8 and 6.1.1.4'
Cl Cl 0.3639 0.7018 'International Tables Vol C Tables 4.2.6.8 and 6.1.1.4'
Fe Fe -1.1336 3.1974 'International Tables Vol C Tables 4.2.6.8 and 6.1.1.4'
P P 0.2955 0.4335 'International Tables Vol C Tables 4.2.6.8 and 6.1.1.4'
S S 0.3331 0.5567 'International Tables Vol C Tables 4.2.6.8 and 6.1.1.4'

loop_
_geom_angle_atom_site_label_1
_geom_angle_atom_site_label_2
_geom_angle_atom_site_label_3
_geom_angle
_geom_angle_site_symmetry_1
_geom_angle_site_symmetry_3
_geom_angle_publ_flag
C7BAb S1b Au04 131(3) . . ?
Au04 Au01 Au06 67.86(4) . . ?
Au04 Au01 Au07 59.59(4) . . ?
Au04 Au01 Au08 100.30(4) . . ?
Au04 Au01 Au0B 63.38(3) . . ?
Au04 Au01 Au0F 62.01(4) . . ?
Au06 Au01 Au08 55.23(3) . . ?
C5a S013a Au04 111.1(15) . . ?
C5a S013a Au0M 105.9(14) . . ?
C7BAb S1b Au0M 105(3) . . ?
S1b C7BAb C0CA 123(3) . . ?
S1b C7BAb C8BA 115(4) . . ?
S013a Au04 Au01 164.2(2) . . ?
S1b Au04 Au01 142.4(4) . . ?
S1b Au04 Au06 95.2(3) . . ?
S013a Au04 Au06 105.8(2) . . ?
S1b Au04 Au07 156.0(4) . . ?
Au06 Au01 Au0B 116.47(4) . . ?
Au06 Au01 Au0F 58.36(3) . . ?
Au07 Au01 Au06 103.61(4) . . ?
Au07 Au01 Au08 83.94(4) . . ?
Au07 Au01 Au0B 84.55(4) . . ?
Au07 Au01 Au0F 121.21(5) . . ?
Au08 Au01 Au0B 163.34(4) . . ?
Au0F Au01 Au08 112.79(4) . . ?
Au0F Au01 Au0B 63.89(3) . . ?
S0P Au01 Au04 162.74(14) . . ?
S0P Au01 Au06 98.34(13) . . ?
S0P Au01 Au07 136.48(14) . . ?
S0P Au01 Au08 78.45(14) . . ?
S0P Au01 Au0B 118.09(14) . . ?
S0P Au01 Au0F 102.31(14) . . ?
Au05 Au02 Au06 101.84(4) . . ?
Au05 Au02 Au09 58.32(4) . . ?
Au05 Au02 Au0E 90.96(4) . . ?
Au05 Au02 Au0G 77.01(4) . . ?
S013a Au04 Au07 125.6(2) . . ?
S013a Au04 Au0A 87.6(2) . . ?
S1b Au04 Au0A 103.5(3) . . ?
S1b Au04 Au0B 107.0(4) . . ?
S013a Au04 Au0B 126.0(2) . . ?
S013a Au04 Au0D 91.7(2) . . ?
Au05 Au02 Au0H 120.76(5) . . ?
Au06 Au02 Au0E 114.34(4) . . ?
Au09 Au02 Au06 73.51(4) . . ?
Au09 Au02 Au0E 59.92(3) . . ?
Au09 Au02 Au0G 100.54(4) . . ?
Au09 Au02 Au0H 62.90(4) . . ?
Au0G Au02 Au06 54.86(3) . . ?
Au0G Au02 Au0E 160.45(5) . . ?
Au0G Au02 Au0H 107.89(4) . . ?
Au0H Au02 Au06 53.14(3) . . ?
Au0H Au02 Au0E 65.00(3) . . ?
S00T Au02 Au05 144.36(15) . . ?
S00T Au02 Au06 95.23(13) . . ?
S00T Au02 Au09 157.30(15) . . ?
S00T Au02 Au0E 110.18(14) . . ?
S00T Au02 Au0G 88.06(14) . . ?
S00T Au02 Au0H 94.51(15) . . ?
Au08 Au03 Au06 54.76(3) . . ?
Au08 Au03 Au0G 107.78(4) . . ?
Au0G Au03 Au06 53.10(3) . . ?
S0P Au03 Au06 92.05(15) . . ?
S0P Au03 Au08 84.24(15) . . ?
S0P Au03 Au0G 101.00(15) . . ?
S0P Au03 S00T 172.3(2) . . ?
S00T Au03 Au06 94.06(15) . . ?
S00T Au03 Au08 95.53(16) . . ?
S00T Au03 Au0G 86.37(14) . . ?
Au01 Au04 Au06 58.48(3) . . ?
Au01 Au04 Au07 61.13(4) . . ?
Au01 Au04 Au0A 107.46(4) . . ?
Au01 Au04 Au0B 65.64(3) . . ?
Au01 Au04 Au0D 78.41(4) . . ?
Au01 Au04 Au0F 63.57(4) . . ?
Au01 Au04 Au0M 122.55(4) . . ?
Au06 Au04 Au0A 160.14(4) . . ?
Au06 Au04 Au0B 111.14(4) . . ?
Au06 Au04 Au0M 64.92(3) . . ?
Au07 Au04 Au06 98.38(4) . . ?
Au07 Au04 Au0A 61.76(3) . . ?
Au07 Au04 Au0B 86.40(4) . . ?
Au07 Au04 Au0D 64.67(4) . . ?
Au07 Au04 Au0F 124.29(5) . . ?
Au07 Au04 Au0M 121.78(5) . . ?
Au0A Au04 Au0M 123.91(4) . . ?
Au0B Au04 Au0A 69.98(3) . . ?
Au0B Au04 Au0M 151.63(5) . . ?
Au0D Au04 Au06 54.21(3) . . ?
Au0D Au04 Au0A 111.94(4) . . ?
Au0D Au04 Au0B 141.92(5) . . ?
Au0D Au04 Au0F 110.25(4) . . ?
Au0D Au04 Au0M 60.85(4) . . ?
Au0F Au04 Au06 56.14(3) . . ?
Au0F Au04 Au0A 133.62(4) . . ?
Au0F Au04 Au0B 65.10(3) . . ?
Au0F Au04 Au0M 93.18(4) . . ?
S1b Au04 Au0D 109.1(4) . . ?
S013a Au04 Au0F 109.6(2) . . ?
S1b Au04 Au0F 79.7(4) . . ?
S013a Au04 Au0M 41.9(2) . . ?
S1b Au04 Au0M 48.4(4) . . ?
S1b Au0M Au04 45.3(3) . . ?
Au02 Au05 Au0C 92.58(4) . . ?
Au02 Au05 Au0I 100.87(4) . . ?
Au02 Au05 Au0J 77.60(4) . . ?
Au02 Au05 Au0L 130.06(5) . . ?
S013a Au0M Au04 45.2(3) . . ?
S1b Au0M Au09 122.8(3) . . ?
S013a Au0M Au09 151.6(3) . . ?
S013a Au0M Au0D 86.4(2) . . ?
S1b Au0M Au0D 96.7(3) . . ?
S013a Au0M Au0J 98.7(3) . . ?
S1b Au0M Au0J 69.7(3) . . ?
S013a Au0M S010 161.8(3) . . ?
C7BAb C0CA C1CA 107.4(9) . . ?
C5a C0CA C1CA 124(4) . . ?
Au04 S1b Au0M 86.3(5) . . ?
Au09 Au05 Au02 60.91(4) . . ?
Au09 Au05 Au0C 145.38(5) . . ?
Au09 Au05 Au0I 69.78(4) . . ?
Au09 Au05 Au0J 60.69(4) . . ?
Au09 Au05 Au0L 70.58(4) . . ?
Au0C Au05 Au0J 93.87(4) . . ?
Au0C Au05 Au0L 124.61(5) . . ?
Au0I Au05 Au0C 141.79(4) . . ?
Au0I Au05 Au0J 123.81(5) . . ?
Au0I Au05 Au0L 71.28(4) . . ?
Au0L Au05 Au0J 68.74(4) . . ?
S00Z Au05 Au02 136.18(16) . . ?
S00Z Au05 Au09 162.57(16) . . ?
S00Z Au05 Au0C 49.89(15) . . ?
S00Z Au05 Au0I 99.47(14) . . ?
S00Z Au05 Au0J 120.36(14) . . ?
S00Z Au05 Au0L 93.22(16) . . ?
Au01 Au06 Au02 140.57(5) . . ?
Au01 Au06 Au03 71.80(4) . . ?
Au01 Au06 Au04 53.66(3) . . ?
Au02 Au06 Au03 68.97(3) . . ?
Au02 Au06 Au04 164.13(5) . . ?
Au04 Au06 Au03 125.35(4) . . ?
Au08 Au06 Au01 67.56(3) . . ?
Au08 Au06 Au02 94.62(4) . . ?
Au08 Au06 Au03 58.44(3) . . ?
Au08 Au06 Au04 99.15(4) . . ?
Au08 Au06 Au0F 129.28(5) . . ?
Au0D Au06 Au01 78.31(4) . . ?
Au0D Au06 Au02 123.84(4) . . ?
Au0D Au06 Au03 117.26(4) . . ?
Au0D Au06 Au04 58.78(3) . . ?
Au0D Au06 Au08 59.38(4) . . ?
Au0D Au06 Au0F 117.53(4) . . ?
Au0D Au06 Au0G 175.59(5) . . ?
Au0F Au06 Au01 62.86(3) . . ?
Au0F Au06 Au02 117.03(4) . . ?
Au0F Au06 Au03 95.52(4) . . ?
Au0F Au06 Au04 58.85(3) . . ?
Au0G Au06 Au01 97.34(4) . . ?
Au0G Au06 Au02 60.17(3) . . ?
Au0G Au06 Au03 61.51(4) . . ?
Au0G Au06 Au04 118.00(4) . . ?
Au0G Au06 Au08 119.84(5) . . ?
Au0G Au06 Au0F 59.15(4) . . ?
Au0H Au06 Au01 125.78(5) . . ?
Au0H Au06 Au02 62.05(3) . . ?
Au0H Au06 Au03 94.40(4) . . ?
Au0H Au06 Au04 118.58(5) . . ?
Au0H Au06 Au08 61.08(4) . . ?
Au0H Au06 Au0D 61.82(4) . . ?
Au0H Au06 Au0F 168.73(5) . . ?
Au0H Au06 Au0G 122.07(4) . . ?
Au0J Au06 Au01 121.52(4) . . ?
Au0J Au06 Au02 77.88(4) . . ?
Au0J Au06 Au03 122.06(5) . . ?
Au0J Au06 Au04 87.64(4) . . ?
Au0J Au06 Au08 170.91(5) . . ?
Au0J Au06 Au0D 120.65(5) . . ?
Au0J Au06 Au0F 59.53(4) . . ?
Au0J Au06 Au0G 60.91(4) . . ?
Au0J Au06 Au0H 110.36(5) . . ?
Au01 Au07 Au0A 109.33(4) . . ?
Au01 Au07 Au0D 75.75(4) . . ?
Au01 Au07 Au0K 128.83(4) . . ?
Au04 Au07 Au01 59.28(4) . . ?
Au04 Au07 Au0A 66.07(4) . . ?
Au04 Au07 Au0D 60.50(3) . . ?
Au04 Au07 Au0K 74.99(4) . . ?
Au0A Au07 Au0K 66.56(3) . . ?
Au0D Au07 Au0A 112.08(4) . . ?
Au0D Au07 Au0K 61.75(3) . . ?
P00U Au07 Au01 128.24(17) . . ?
P00U Au07 Au04 163.64(16) . . ?
P00U Au07 Au0A 97.84(16) . . ?
P00U Au07 Au0D 132.78(15) . . ?
P00U Au07 Au0K 102.09(17) . . ?
Au03 Au08 Au01 71.11(3) . . ?
Au06 Au08 Au01 57.21(3) . . ?
Au06 Au08 Au03 66.80(4) . . ?
Au06 Au08 Au0H 57.97(3) . . ?
Au0D Au08 Au01 73.50(4) . . ?
Au0D Au08 Au03 125.43(5) . . ?
Au0D Au08 Au06 59.28(4) . . ?
Au0D Au08 Au0H 60.69(4) . . ?
Au0H Au08 Au01 112.98(4) . . ?
Au0H Au08 Au03 97.79(4) . . ?
P0S Au08 Au01 119.70(15) . . ?
P0S Au08 Au03 98.35(16) . . ?
P0S Au08 Au06 165.15(16) . . ?
P0S Au08 Au0D 135.39(15) . . ?
P0S Au08 Au0H 127.32(15) . . ?
Au02 Au09 Au0E 70.41(4) . . ?
Au02 Au09 Au0H 63.00(4) . . ?
Au02 Au09 Au0I 94.63(4) . . ?
Au02 Au09 Au0J 80.26(4) . . ?
Au02 Au09 Au0L 119.45(4) . . ?
Au02 Au09 Au0M 120.18(5) . . ?
Au05 Au09 Au02 60.77(4) . . ?
Au05 Au09 Au0E 98.56(4) . . ?
Au05 Au09 Au0H 123.28(5) . . ?
Au05 Au09 Au0I 59.64(3) . . ?
Au05 Au09 Au0J 66.64(4) . . ?
Au05 Au09 Au0L 59.83(4) . . ?
Au05 Au09 Au0M 126.66(5) . . ?
Au0E Au09 Au0I 64.77(3) . . ?
Au0E Au09 Au0L 129.08(4) . . ?
Au0E Au09 Au0M 133.68(5) . . ?
Au0H Au09 Au0E 68.65(3) . . ?
Au0H Au09 Au0I 132.92(4) . . ?
Au0H Au09 Au0L 162.27(4) . . ?
Au0H Au09 Au0M 77.34(4) . . ?
Au0I Au09 Au0L 64.67(3) . . ?
Au0I Au09 Au0M 143.63(5) . . ?
Au0J Au09 Au0E 150.65(5) . . ?
Au0J Au09 Au0H 97.52(4) . . ?
Au0J Au09 Au0I 120.13(4) . . ?
Au0J Au09 Au0L 66.91(4) . . ?
Au0J Au09 Au0M 61.85(4) . . ?
Au0L Au09 Au0M 87.41(4) . . ?
S010 Au09 Au02 141.1(2) . . ?
S010 Au09 Au05 157.2(2) . . ?
S010 Au09 Au0E 96.82(18) . . ?
S010 Au09 Au0H 78.1(2) . . ?
S010 Au09 Au0I 113.4(2) . . ?
S010 Au09 Au0J 105.70(18) . . ?
S010 Au09 Au0L 97.4(2) . . ?
S010 Au09 Au0M 44.60(18) . . ?
Au07 Au0A Au04 52.17(3) . . ?
S0O Au0A Au04 90.83(14) . . ?
S0O Au0A Au07 82.15(15) . . ?
S0R Au0A Au04 92.81(15) . . ?
S0R Au0A Au07 101.83(16) . . ?
S0R Au0A S0O 175.7(2) . . ?
Au01 Au0B Au0F 55.18(3) . . ?
Au04 Au0B Au01 50.99(3) . . ?
Au04 Au0B Au0F 54.85(3) . . ?
S0O Au0B Au01 101.48(15) . . ?
S0O Au0B Au04 91.61(15) . . ?
S0O Au0B Au0F 146.05(15) . . ?
S0O Au0B S00W 167.0(2) . . ?
S00W Au0B Au01 89.45(15) . . ?
S00W Au0B Au04 100.80(15) . . ?
S00W Au0B Au0F 46.83(15) . . ?
Au05 Au0C Au0G 70.53(3) . . ?
S00Z Au0C Au05 52.91(16) . . ?
S00Z Au0C Au0G 120.83(16) . . ?
S011 Au0C Au05 118.66(19) . . ?
S011 Au0C Au0G 49.81(19) . . ?
S011 Au0C S00Z 170.5(2) . . ?
Au04 Au0D Au07 54.83(3) . . ?
Au04 Au0D Au0K 73.00(3) . . ?
Au04 Au0D Au0M 67.57(4) . . ?
Au06 Au0D Au04 67.01(4) . . ?
Au06 Au0D Au07 100.46(4) . . ?
Au06 Au0D Au08 61.34(4) . . ?
Au06 Au0D Au0H 58.59(3) . . ?
Au06 Au0D Au0K 138.74(5) . . ?
Au06 Au0D Au0M 71.58(4) . . ?
Au07 Au0D Au0K 62.28(3) . . ?
Au07 Au0D Au0M 118.94(4) . . ?
Au08 Au0D Au04 106.09(5) . . ?
Au08 Au0D Au07 87.00(4) . . ?
Au08 Au0D Au0H 60.67(4) . . ?
Au08 Au0D Au0K 143.66(5) . . ?
Au08 Au0D Au0M 129.84(5) . . ?
Au0H Au0D Au04 123.38(5) . . ?
Au0H Au0D Au07 146.70(5) . . ?
Au0H Au0D Au0K 150.61(5) . . ?
Au0H Au0D Au0M 81.17(4) . . ?
Au0K Au0D Au0M 84.41(4) . . ?
S0V Au0D Au04 118.96(16) . . ?
S0V Au0D Au06 172.64(16) . . ?
S0V Au0D Au07 86.79(15) . . ?
S0V Au0D Au08 118.35(18) . . ?
S0V Au0D Au0H 114.39(15) . . ?
S0V Au0D Au0K 46.29(16) . . ?
S0V Au0D Au0M 106.07(18) . . ?
Au02 Au0E Au0I 81.02(3) . . ?
Au09 Au0E Au02 49.68(3) . . ?
Au09 Au0E Au0I 59.49(3) . . ?
S0Q Au0E Au02 91.60(15) . . ?
Au0M S013a Au04 92.9(3) . . ?
S0Q Au0E Au09 98.77(15) . . ?
S0Q Au0E Au0I 43.98(15) . . ?
S0Q Au0E S00X 173.0(2) . . ?
S00X Au0E Au02 95.44(15) . . ?
S00X Au0E Au09 85.68(16) . . ?
S00X Au0E Au0I 137.16(18) . . ?
Au01 Au0F Au0B 60.94(3) . . ?
Au04 Au0F Au01 54.42(3) . . ?
Au04 Au0F Au0B 60.05(3) . . ?
Au06 Au0F Au01 58.78(3) . . ?
Au06 Au0F Au04 65.01(3) . . ?
Au06 Au0F Au0B 114.19(4) . . ?
Au0G Au0F Au01 94.58(4) . . ?
Au0G Au0F Au04 123.98(4) . . ?
Au0G Au0F Au06 58.98(4) . . ?
Au0G Au0F Au0B 148.17(5) . . ?
Au0J Au0F Au01 115.41(4) . . ?
Au0J Au0F Au04 90.07(4) . . ?
Au0J Au0F Au06 57.39(3) . . ?
Au0J Au0F Au0B 146.59(5) . . ?
Au0J Au0F Au0G 60.11(4) . . ?
S00W Au0F Au01 93.48(16) . . ?
S00W Au0F Au04 104.96(15) . . ?
S00W Au0F Au06 151.70(16) . . ?
S00W Au0F Au0B 45.84(15) . . ?
S00W Au0F Au0G 124.33(16) . . ?
S00W Au0F Au0J 150.87(16) . . ?
Au02 Au0G Au03 72.09(3) . . ?
Au02 Au0G Au0C 85.13(4) . . ?
Au03 Au0G Au0C 127.70(4) . . ?
Au06 Au0G Au02 64.97(3) . . ?
Au06 Au0G Au03 65.39(4) . . ?
Au06 Au0G Au0C 142.75(5) . . ?
Au06 Au0G Au0F 61.88(4) . . ?
Au06 Au0G Au0J 58.18(4) . . ?
Au0F Au0G Au02 124.19(5) . . ?
Au0F Au0G Au03 99.55(4) . . ?
Au0F Au0G Au0C 131.49(5) . . ?
Au0J Au0G Au02 79.01(4) . . ?
Au0J Au0G Au03 123.20(5) . . ?
Au0J Au0G Au0C 96.19(4) . . ?
Au0J Au0G Au0F 59.60(4) . . ?
S011 Au0G Au02 111.27(16) . . ?
S011 Au0G Au03 98.24(18) . . ?
S011 Au0G Au06 163.63(18) . . ?
S011 Au0G Au0C 47.28(16) . . ?
S011 Au0G Au0F 124.52(16) . . ?
S011 Au0G Au0J 138.03(18) . . ?
Au06 Au0H Au02 64.81(3) . . ?
Au06 Au0H Au08 60.95(4) . . ?
Au06 Au0H Au09 74.91(4) . . ?
Au06 Au0H Au0D 59.58(4) . . ?
Au08 Au0H Au02 96.19(4) . . ?
Au08 Au0H Au09 134.91(4) . . ?
Au08 Au0H Au0D 58.64(4) . . ?
Au09 Au0H Au02 54.11(3) . . ?
Au0D Au0H Au02 124.36(4) . . ?
Au0D Au0H Au09 107.22(4) . . ?
S00X Au0H Au02 104.79(15) . . ?
S00X Au0H Au06 162.11(18) . . ?
S00X Au0H Au08 136.65(18) . . ?
S00X Au0H Au09 87.20(17) . . ?
S00X Au0H Au0D 128.06(16) . . ?
Au05 Au0I Au09 50.58(3) . . ?
Au05 Au0I Au0E 86.59(4) . . ?
Au09 Au0I Au0E 55.74(3) . . ?
S0Q Au0I Au05 98.84(15) . . ?
S0Q Au0I Au09 94.58(15) . . ?
S0Q Au0I Au0E 43.24(15) . . ?
S012 Au0I Au05 92.59(18) . . ?
S012 Au0I Au09 95.49(19) . . ?
S012 Au0I Au0E 142.1(2) . . ?
S012 Au0I S0Q 168.0(2) . . ?
Au05 Au0J Au0M 116.15(4) . . ?
Au06 Au0J Au05 102.65(4) . . ?
Au06 Au0J Au09 76.64(4) . . ?
Au06 Au0J Au0F 63.08(4) . . ?
Au06 Au0J Au0G 60.91(4) . . ?
Au06 Au0J Au0M 72.49(4) . . ?
Au09 Au0J Au05 52.67(3) . . ?
Au09 Au0J Au0M 64.92(4) . . ?
Au0F Au0J Au05 133.79(5) . . ?
Au0F Au0J Au09 139.71(5) . . ?
Au0F Au0J Au0G 60.29(4) . . ?
Au0F Au0J Au0M 101.54(4) . . ?
Au0G Au0J Au05 74.22(4) . . ?
Au0G Au0J Au09 100.17(4) . . ?
Au0G Au0J Au0M 133.34(5) . . ?
S00Y Au0J Au05 90.08(16) . . ?
S00Y Au0J Au06 161.54(19) . . ?
S00Y Au0J Au09 101.53(19) . . ?
S00Y Au0J Au0F 116.83(18) . . ?
S00Y Au0J Au0G 136.6(2) . . ?
S00Y Au0J Au0M 89.98(19) . . ?
Au0D Au0K Au07 55.97(3) . . ?
S0R Au0K Au07 96.87(17) . . ?
S0R Au0K Au0D 130.65(16) . . ?
S0V Au0K Au07 83.67(18) . . ?
S0V Au0K Au0D 48.76(17) . . ?
S0V Au0K S0R 178.7(2) . . ?
Au05 Au0L Au09 49.59(3) . . ?
S00Y Au0L Au05 92.64(18) . . ?
S00Y Au0L Au09 92.84(17) . . ?
S00Y Au0L S012 173.2(3) . . ?
S012 Au0L Au05 91.42(19) . . ?
S012 Au0L Au09 93.9(2) . . ?
Au09 Au0M Au04 114.10(5) . . ?
Au0D Au0M Au04 51.58(3) . . ?
Au0D Au0M Au09 91.57(4) . . ?
Au0J Au0M Au04 75.04(4) . . ?
Au0J Au0M Au09 53.23(3) . . ?
Au0J Au0M Au0D 94.62(5) . . ?
S010 Au0M Au04 145.5(2) . . ?
S010 Au0M Au09 46.58(18) . . ?
S010 Au0M Au0D 96.2(2) . . ?
S010 Au0M Au0J 99.12(18) . . ?
S010 Au0M S1 163.6(4) . . ?
C01G Fe0N C01A 109.7(10) . . ?
C01G Fe0N C01T 38.8(10) . . ?
C01G Fe0N C44 116.1(10) . . ?
C01K Fe0N C01A 143.0(10) . . ?
C01K Fe0N C01G 67.6(10) . . ?
C01K Fe0N C01Q 39.4(10) . . ?
C01K Fe0N C01T 68.9(10) . . ?
C01K Fe0N C02G 41.9(10) . . ?
C01K Fe0N C44 174.3(10) . . ?
C01Q Fe0N C01A 113.6(10) . . ?
C01Q Fe0N C01G 40.7(10) . . ?
C01Q Fe0N C01T 67.4(11) . . ?
C01Q Fe0N C44 146.2(10) . . ?
C01S Fe0N C01A 68.1(10) . . ?
C01S Fe0N C01G 172.4(11) . . ?
C01S Fe0N C01K 109.5(11) . . ?
C01S Fe0N C01Q 132.8(11) . . ?
C01S Fe0N C01T 147.8(11) . . ?
C01S Fe0N C02G 115.5(10) . . ?
C01S Fe0N C44 67.4(10) . . ?
C01T Fe0N C01A 133.3(10) . . ?
C01Z Fe0N C01A 39.4(10) . . ?
C01Z Fe0N C01G 134.1(11) . . ?
C01Z Fe0N C01K 114.6(10) . . ?
C01Z Fe0N C01Q 110.0(11) . . ?
C01Z Fe0N C01S 39.8(10) . . ?
C01Z Fe0N C01T 171.5(10) . . ?
C01Z Fe0N C02G 146.5(10) . . ?
C01Z Fe0N C02K 67.4(11) . . ?
C01Z Fe0N C44 66.4(11) . . ?
C02G Fe0N C01A 173.8(10) . . ?
C02G Fe0N C01G 67.4(10) . . ?
C02G Fe0N C01Q 68.1(10) . . ?
C02G Fe0N C01T 41.1(10) . . ?
C02G Fe0N C44 134.3(10) . . ?
C02K Fe0N C01A 69.3(10) . . ?
C02K Fe0N C01G 146.1(10) . . ?
C02K Fe0N C01K 134.3(10) . . ?
C02K Fe0N C01Q 172.4(10) . . ?
C02K Fe0N C01S 40.8(10) . . ?
C02K Fe0N C01T 116.2(10) . . ?
C02K Fe0N C02G 109.8(10) . . ?
C02K Fe0N C44 40.3(10) . . ?
C44 Fe0N C01A 41.3(10) . . ?
C44 Fe0N C01T 110.9(10) . . ?
Au0B S0O Au0A 100.5(2) . . ?
C45 S0O Au0A 103.2(9) . . ?
C45 S0O Au0B 104.7(8) . . ?
Au03 S0P Au01 96.7(2) . . ?
C01P S0P Au01 110.0(8) . . ?
C01P S0P Au03 106.9(8) . . ?
Au0E S0Q Au0I 92.8(2) . . ?
C01B S0Q Au0E 107.5(8) . . ?
C01B S0Q Au0I 102.2(8) . . ?
Au0K S0R Au0A 94.7(3) . . ?
C022 S0R Au0A 107.6(8) . . ?
C022 S0R Au0K 108.2(8) . . ?
C01V P0S Au08 113.2(8) . . ?
C01V P0S C02N 104.9(10) . . ?
C01V P0S C44 105.2(11) . . ?
C02N P0S Au08 112.7(8) . . ?
C02N P0S C44 102.0(11) . . ?
C44 P0S Au08 117.5(8) . . ?
Au03 S00T Au02 96.3(2) . . ?
C01I S00T Au02 107.2(8) . . ?
C01I S00T Au03 101.9(8) . . ?
C018 P00U Au07 116.0(8) . . ?
C01N P00U Au07 110.8(8) . . ?
C01N P00U C018 102.9(11) . . ?
C02G P00U Au07 113.3(8) . . ?
C02G P00U C018 105.8(11) . . ?
C02G P00U C01N 107.1(12) . . ?
Au0K S0V Au0D 84.9(2) . . ?
C66 S0V Au0D 100.9(10) . . ?
C66 S0V Au0K 108.6(10) . . ?
Au0B S00W Au0F 87.3(2) . . ?
C01M S00W Au0B 105.8(8) . . ?
C01M S00W Au0F 113.1(8) . . ?
Au0E S00X Au0H 93.5(2) . . ?
C01W S00X Au0E 106.9(9) . . ?
C01W S00X Au0H 107.3(9) . . ?
Au0L S00Y Au0J 93.6(2) . . ?
C029 S00Y Au0J 103.0(10) . . ?
C029 S00Y Au0L 105.2(9) . . ?
Au0C S00Z Au05 77.20(18) . . ?
C01C S00Z Au05 106.6(9) . . ?
C01C S00Z Au0C 111.7(9) . . ?
Au0M S010 Au09 88.8(3) . . ?
C11 S010 Au09 110.5(14) . . ?
C11 S010 Au0M 105.6(14) . . ?
Au0C S011 Au0G 82.9(2) . . ?
C01O S011 Au0C 107.0(10) . . ?
C01O S011 Au0G 105.5(9) . . ?
Au0L S012 Au0I 96.4(3) . . ?
C7AA S012 Au0I 105.0(9) . . ?
C7AA S012 Au0L 100.5(9) . . ?
C42 C018 P00U 120.3(18) . . ?
C75 C018 P00U 122(2) . . ?
C75 C018 C42 117(2) . . ?
C01Z C01A Fe0N 67.0(15) . . ?
C01Z C01A C44 103(2) . . ?
C44 C01A Fe0N 68.8(14) . . ?
C0BA C01B S0Q 110.1(18) . . ?
C0BA C01B C1BA 111(2) . . ?
C1BA C01B S0Q 107.3(19) . . ?
C01U C01C S00Z 111.1(19) . . ?
C01U C01C C02E 113(2) . . ?
C02E C01C S00Z 111.8(17) . . ?
C54 C01D C01I 118(2) . . ?
C53 C01E C01P 111(2) . . ?
C01N C01F C69 121(3) . . ?
C01Q C01G Fe0N 69.6(14) . . ?
C01T C01G Fe0N 71.6(16) . . ?
C01T C01G C01Q 110(2) . . ?
C01Y C01H C026 122(3) . . ?
C01D C01I S00T 113.7(19) . . ?
C01X C01I S00T 111.3(19) . . ?
C01X C01I C01D 113(2) . . ?
C022 C01J C02D 112(2) . . ?
C01Q C01K Fe0N 70.5(14) . . ?
C01Q C01K C02G 107(2) . . ?
C02G C01K Fe0N 69.1(13) . . ?
C01V C01L C02L 116(2) . . ?
C025 C01M S00W 109.4(18) . . ?
C02A C01M S00W 112.7(19) . . ?
C02A C01M C025 115(2) . . ?
C01F C01N P00U 122(2) . . ?
C01F C01N C01R 119(2) . . ?
C01R C01N P00U 119.3(19) . . ?
C63 C01O S011 116(2) . . ?
C63 C01O C2CA 112(3) . . ?
C2CA C01O S011 106(2) . . ?
C01E C01P S0P 111.1(17) . . ?
C71 C01P S0P 110.9(17) . . ?
C71 C01P C01E 113(2) . . ?
C01G C01Q Fe0N 69.7(14) . . ?
C01K C01Q Fe0N 70.1(14) . . ?
C01K C01Q C01G 109(2) . . ?
C70 C01R C01N 119(3) . . ?
C01Z C01S Fe0N 68.6(17) . . ?
C01Z C01S C02K 107(2) . . ?
C02K C01S Fe0N 69.5(15) . . ?
C01G C01T Fe0N 69.7(16) . . ?
C01G C01T C02G 108(2) . . ?
C02G C01T Fe0N 68.4(15) . . ?
C01C C01U C6AA 109(2) . . ?
C01L C01V P0S 116.9(18) . . ?
C01Y C01V P0S 126(2) . . ?
C01Y C01V C01L 117(2) . . ?
C021 C01W S00X 111(2) . . ?
C021 C01W C02M 112(2) . . ?
C02M C01W S00X 115.4(19) . . ?
C01I C01X C2AA 110(2) . . ?
C01V C01Y C01H 124(3) . . ?
C01A C01Z Fe0N 73.6(15) . . ?
C01S C01Z Fe0N 71.7(17) . . ?
C01S C01Z C01A 114(2) . . ?
C90 C020 C66 111(2) . . ?
C01W C021 C6BA 108(2) . . ?
C01J C022 S0R 109.1(17) . . ?
C67 C022 S0R 108.3(18) . . ?
C67 C022 C01J 111(2) . . ?
C01M C025 C78 109(2) . . ?
C02L C026 C01H 114(3) . . ?
C02Q C027 C3CA 112(3) . . ?
C70 C028 C69 122(3) . . ?
C02J C029 S00Y 107.9(19) . . ?
C4CA C029 S00Y 114(2) . . ?
C4CA C029 C02J 112(3) . . ?
C01M C02A C1AA 112(3) . . ?
C02D C02C C50 114(2) . . ?
C02C C02D C01J 110(2) . . ?
C4AA C02E C01C 107(2) . . ?
P00U C02G Fe0N 124.6(13) . . ?
C01K C02G Fe0N 69.0(14) . . ?
C01K C02G P00U 128.1(18) . . ?
C01T C02G Fe0N 70.5(14) . . ?
C01T C02G P00U 125(2) . . ?
C01T C02G C01K 106(2) . . ?
C02Q C02J C029 114(2) . . ?
C01S C02K Fe0N 69.8(15) . . ?
C44 C02K Fe0N 71.1(14) . . ?
C44 C02K C01S 107(2) . . ?
C026 C02L C01L 126(3) . . ?
C46 C02M C01W 114(2) . . ?
C02R C02N P0S 118.6(19) . . ?
C02U C02N P0S 120.0(19) . . ?
C02U C02N C02R 121(2) . . ?
C02J C02Q C027 111(3) . . ?
C02N C02R C51 120(2) . . ?
C02N C02U C72 117(3) . . ?
C59 C42 C018 121(3) . . ?
P0S C44 Fe0N 126.0(14) . . ?
C01A C44 Fe0N 69.9(13) . . ?
C01A C44 P0S 123.7(18) . . ?
C02K C44 Fe0N 68.6(14) . . ?
C02K C44 P0S 127(2) . . ?
C02K C44 C01A 109(2) . . ?
C52 C45 S0O 109.4(17) . . ?
C47 C45 S0O 119.2(18) . . ?
C47 C45 C52 113(2) . . ?
C53 C49 C68 109(2) . . ?
C67 C50 C02C 105(2) . . ?
C96 C51 C02R 117(3) . . ?
C56 C52 C45 109(2) . . ?
C01E C53 C49 116(3) . . ?
C48 C56 C52 116(2) . . ?
C64 C58 C75 114(3) . . ?
C42 C59 C64 123(3) . . ?
C59 C64 C58 120(3) . . ?
C020 C66 S0V 106.3(19) . . ?
C020 C66 C94 107(2) . . ?
C94 C66 S0V 116(2) . . ?
C022 C67 C50 117(2) . . ?
C71 C68 C49 108(2) . . ?
C028 C69 C01F 119(3) . . ?
C028 C70 C01R 120(3) . . ?
C01P C71 C68 111(2) . . ?
C96 C72 C02U 125(3) . . ?
C018 C75 C58 124(3) . . ?
C98 C84 C90 116(3) . . ?
C84 C90 C020 109(3) . . ?
C98 C94 C66 113(3) . . ?
C72 C96 C51 119(3) . . ?
C94 C98 C84 112(3) . . ?
C57 C47 C45 112(2) . . ?
C56 C48 C57 109(2) . . ?
C0AA C1AA C02A 111(3) . . ?
C47 C57 C48 114(3) . . ?
C01O C63 C74 110(3) . . ?
C78 C0AA C1AA 111(3) . . ?
C79 C74 C63 109(3) . . ?
C0AA C78 C025 115(3) . . ?
C74 C79 C82 110(3) . . ?
C2CA C82 C79 104(3) . . ?
C5AA C6AA C01U 111(2) . . ?
C4AA C5AA C6AA 115(3) . . ?
C9AA C7AA S012 113(2) . . ?
C9AA C7AA C8AA 112(2) . . ?
C8AA C7AA S012 110(2) . . ?
C61 C0BA C01B 112(2) . . ?
C3BA C9AA C7AA 109(3) . . ?
C01D C54 C3AA 111(3) . . ?
C62 C55 C1BA 111(3) . . ?
C5AA C4AA C02E 109(2) . . ?
C3AA C2AA C01X 112(3) . . ?
C2AA C3AA C54 116(3) . . ?
C62 C61 C0BA 117(3) . . ?
C61 C62 C55 109(3) . . ?
C2BA C8AA C7AA 108(2) . . ?
C55 C1BA C01B 105(3) . . ?
C5BA C46 C02M 110(2) . . ?
C6BA C5BA C46 112(3) . . ?
C5BA C6BA C021 115(3) . . ?
C4BA C2BA C8AA 110(3) . . ?
C9AA C3BA C4BA 116(3) . . ?
C3BA C4BA C2BA 109(3) . . ?
C83 C1CA C0CA 115(4) . . ?
C9BA C8BA C5 127(4) . . ?
C9BA C8BA C7BA 107.3(10) . . ?
C8BA C9BA C83 108(4) . . ?
C029 C4CA C3CA 109(3) . . ?
C027 C3CA C4CA 109(3) . . ?
Cl15 C77 Cl14 126(5) . . ?
C82 C2CA C01O 107(3) . . ?
Cl39 C5CA Cl8 117(3) . . ?
C1CA C83 C9BA 113(4) . . ?
C0CA C5a S013 100(5) . . ?
C6CA C11 S010 120(3) . . ?
C6CA C11 C27 108.1(9) . . ?
C27 C11 S010 131(2) . . ?
C267 C19 C1 103(3) . . ?
C6CA C1 C19 107.2(9) . . ?
C11 C6CA C1 108(3) . . ?
C11 C27 C267 102.7(15) . . ?
C0CA C7BAb C8BA 106(4) . . ?
C19 C267 C27 103(2) . . ?
C0CA C5a C8BA 106(4) . . ?
C8BA C5a S013 99(5) . . ?

loop_
_geom_bond_atom_site_label_1
_geom_bond_atom_site_label_2
_geom_bond_distance
_geom_bond_site_symmetry_2
_geom_bond_publ_flag
Au01 Au04 2.6766(14) . ?
Au01 Au06 2.8323(13) . ?
Au01 Au07 2.7267(13) . ?
Au01 Au08 3.1140(13) . ?
Au01 Au0B 3.1380(13) . ?
Au01 Au0F 2.9472(14) . ?
Au01 S0P 2.364(6) . ?
S013a C5 1.98(9) . ?
S1b C7BA 1.36(4) . ?
Au02 Au05 2.6906(13) . ?
Au02 Au06 3.0356(13) . ?
Au02 Au09 2.6942(15) . ?
Au02 Au0E 3.3292(14) . ?
Au02 Au0G 2.9063(14) . ?
Au02 Au0H 2.9632(14) . ?
Au02 S00T 2.359(6) . ?
Au03 Au06 3.1146(15) . ?
Au03 Au08 2.8873(14) . ?
Au03 Au0G 3.0109(14) . ?
Au03 S0P 2.311(5) . ?
Au03 S00T 2.316(5) . ?
Au04 Au06 3.0776(13) . ?
Au04 Au07 2.6852(14) . ?
Au04 Au0A 3.1075(13) . ?
Au04 Au0B 3.0796(14) . ?
Au04 Au0D 2.8589(14) . ?
Au04 Au0F 2.9060(14) . ?
Au04 Au0M 3.3732(16) . ?
Au04 S013 2.396(10) . ?
Au04 S1 2.402(15) . ?
Au05 Au09 2.6239(14) . ?
Au05 Au0C 2.9329(14) . ?
Au05 Au0I 2.9309(14) . ?
Au05 Au0J 3.0291(13) . ?
Au05 Au0L 2.9791(14) . ?
Au05 S00Z 2.399(6) . ?
Au06 Au08 2.7677(13) . ?
Au06 Au0D 2.7117(15) . ?
Au06 Au0F 2.8196(13) . ?
Au06 Au0G 2.7397(15) . ?
Au06 Au0H 2.6838(13) . ?
Au06 Au0J 2.6639(14) . ?
Au07 Au0A 2.9948(14) . ?
Au07 Au0D 2.9689(13) . ?
Au07 Au0K 3.1714(15) . ?
Au07 P00U 2.288(6) . ?
Au08 Au0D 2.7143(15) . ?
Au08 Au0H 2.7712(15) . ?
Au08 P0S 2.275(6) . ?
Au09 Au0E 3.0579(14) . ?
Au09 Au0H 2.9606(15) . ?
Au09 Au0I 3.1875(14) . ?
Au09 Au0J 2.8772(14) . ?
Au09 Au0L 3.2501(16) . ?
Au09 Au0M 3.2532(14) . ?
Au09 S010 2.363(7) . ?
Au0A S0O 2.309(6) . ?
Au0A S0R 2.303(7) . ?
Au0B Au0F 3.2237(13) . ?
Au0B S0O 2.305(6) . ?
Au0B S00W 2.315(6) . ?
Au0C Au0G 3.1044(14) . ?
Au0C S00Z 2.300(6) . ?
Au0C S011 2.298(7) . ?
Au0D Au0H 2.7719(13) . ?
Au0D Au0K 3.1559(15) . ?
Au0D Au0M 3.1870(17) . ?
Au0D S0V 2.383(7) . ?
Au0E Au0I 3.3467(15) . ?
Au0E S0Q 2.295(6) . ?
Au0E S00X 2.308(6) . ?
Au0F Au0G 2.7447(14) . ?
Au0F Au0J 2.7255(14) . ?
Au0F S00W 2.354(6) . ?
Au0G Au0J 2.7397(16) . ?
Au0G S011 2.390(7) . ?
Au0H S00X 2.352(6) . ?
Au0I S0Q 2.327(6) . ?
Au0I S012 2.311(7) . ?
Au0J Au0M 3.167(2) . ?
Au0J S00Y 2.360(7) . ?
Au0K S0R 2.301(6) . ?
Au0K S0V 2.290(7) . ?
Au0L S00Y 2.293(7) . ?
Au0L S012 2.308(7) . ?
Au0M S010 2.285(7) . ?
Au0M S013 2.256(9) . ?
Au0M S1 2.528(16) . ?
Fe0N C01A 2.07(2) . ?
Fe0N C01G 2.04(3) . ?
Fe0N C01K 2.03(2) . ?
Fe0N C01Q 2.03(2) . ?
Fe0N C01S 2.02(3) . ?
Fe0N C01T 2.06(3) . ?
Fe0N C01Z 1.98(3) . ?
Fe0N C02G 2.03(2) . ?
Fe0N C02K 2.02(2) . ?
Fe0N C44 2.05(3) . ?
S0O C45 1.81(3) . ?
S0P C01P 1.87(2) . ?
S0Q C01B 1.86(2) . ?
S0R C022 1.85(3) . ?
P0S C01V 1.82(2) . ?
P0S C02N 1.83(3) . ?
P0S C44 1.83(2) . ?
S00T C01I 1.85(3) . ?
P00U C018 1.85(2) . ?
P00U C01N 1.83(2) . ?
P00U C02G 1.80(2) . ?
S0V C66 1.84(3) . ?
S00W C01M 1.87(2) . ?
S00X C01W 1.81(3) . ?
S00Y C029 1.88(3) . ?
S00Z C01C 1.84(3) . ?
S010 C11 1.63(3) . ?
S011 C01O 1.88(3) . ?
S012 C7AA 1.81(3) . ?
Cl14 C77 1.71(7) . ?
Cl15 C77 1.58(7) . ?
C018 C42 1.44(3) . ?
C018 C75 1.29(4) . ?
C01A C01Z 1.37(3) . ?
C01A C44 1.45(3) . ?
C01B C0BA 1.53(4) . ?
C01B C1BA 1.61(4) . ?
C01C C01U 1.46(4) . ?
C01C C02E 1.61(3) . ?
C01D C01I 1.51(4) . ?
C01D C54 1.47(4) . ?
C01E C01P 1.52(3) . ?
C01E C53 1.45(4) . ?
C01F C01N 1.34(4) . ?
C01F C69 1.44(4) . ?
C01G C01Q 1.42(4) . ?
C01G C01T 1.36(4) . ?
C01H C01Y 1.35(4) . ?
C01H C026 1.39(4) . ?
C01I C01X 1.50(3) . ?
C01J C022 1.51(3) . ?
C01J C02D 1.53(3) . ?
C01K C01Q 1.37(3) . ?
C01K C02G 1.45(4) . ?
C01L C01V 1.41(3) . ?
C01L C02L 1.43(4) . ?
C01M C025 1.54(4) . ?
C01M C02A 1.46(4) . ?
C01N C01R 1.46(4) . ?
C01O C63 1.40(4) . ?
C01O C2CA 1.549(10) . ?
C01P C71 1.51(3) . ?
C01R C70 1.40(4) . ?
C01S C01Z 1.36(4) . ?
C01S C02K 1.41(3) . ?
C01T C02G 1.44(3) . ?
C01U C6AA 1.56(3) . ?
C01V C01Y 1.34(3) . ?
C01W C021 1.50(4) . ?
C01W C02M 1.58(4) . ?
C01X C2AA 1.52(4) . ?
C020 C66 1.57(4) . ?
C020 C90 1.56(4) . ?
C021 C6BA 1.59(4) . ?
C022 C67 1.47(3) . ?
C025 C78 1.54(4) . ?
C026 C02L 1.36(4) . ?
C027 C02Q 1.51(4) . ?
C027 C3CA 1.55(5) . ?
C028 C69 1.37(4) . ?
C028 C70 1.36(4) . ?
C029 C02J 1.55(4) . ?
C029 C4CA 1.43(4) . ?
C02A C1AA 1.59(4) . ?
C02C C02D 1.50(4) . ?
C02C C50 1.52(4) . ?
C02E C4AA 1.56(3) . ?
C02J C02Q 1.40(4) . ?
C02K C44 1.40(3) . ?
C02M C46 1.56(4) . ?
C02N C02R 1.37(3) . ?
C02N C02U 1.36(4) . ?
C02R C51 1.48(4) . ?
C02U C72 1.40(4) . ?
C42 C59 1.30(4) . ?
C45 C52 1.56(3) . ?
C45 C47 1.45(3) . ?
C49 C53 1.47(4) . ?
C49 C68 1.51(4) . ?
C50 C67 1.50(4) . ?
C51 C96 1.37(4) . ?
C52 C56 1.54(3) . ?
C56 C48 1.43(4) . ?
C58 C64 1.43(4) . ?
C58 C75 1.46(4) . ?
C59 C64 1.34(4) . ?
C66 C94 1.58(4) . ?
C68 C71 1.51(4) . ?
C72 C96 1.33(4) . ?
C84 C90 1.46(4) . ?
C84 C98 1.45(4) . ?
C94 C98 1.41(4) . ?
C47 C57 1.44(4) . ?
C48 C57 1.53(4) . ?
C1AA C0AA 1.55(5) . ?
C63 C74 1.55(4) . ?
C0AA C78 1.40(5) . ?
C74 C79 1.41(5) . ?
C79 C82 1.64(5) . ?
C82 C2CA 1.544(10) . ?
C6AA C5AA 1.50(4) . ?
C5AA C4AA 1.44(4) . ?
C7AA C9AA 1.55(4) . ?
C7AA C8AA 1.56(4) . ?
C0BA C61 1.49(4) . ?
C9AA C3BA 1.45(4) . ?
C54 C3AA 1.48(4) . ?
C55 C62 1.55(4) . ?
C55 C1BA 1.58(5) . ?
C2AA C3AA 1.47(4) . ?
C61 C62 1.45(4) . ?
C8AA C2BA 1.54(4) . ?
C46 C5BA 1.49(4) . ?
C5BA C6BA 1.45(4) . ?
C2BA C4BA 1.53(4) . ?
C0CA C1CA 1.550(7) . ?
C0CA C5 1.549(10) . ?
C0CA C7BA 1.550(10) . ?
C3BA C4BA 1.45(4) . ?
C1CA C83 1.547(10) . ?
C8BA C9BA 1.551(10) . ?
C8BA C5 1.551(10) . ?
C8BA C7BA 1.551(10) . ?
C9BA C83 1.551(10) . ?
Cl8 C5CA 1.71(5) . ?
C4CA C3CA 1.59(5) . ?
Cl39 C5CA 1.65(5) . ?
C11 C6CA 1.544(10) . ?
C11 C27 1.547(10) . ?
C19 C1 1.554(10) . ?
C19 C267 1.548(10) . ?
C1 C6CA 1.548(10) . ?
C27 C267 1.550(10) . ?

loop_
_smtbx_masks_void_nr
_smtbx_masks_void_average_x
_smtbx_masks_void_average_y
_smtbx_masks_void_average_z
_smtbx_masks_void_volume
_smtbx_masks_void_count_electrons
_smtbx_masks_void_content
1 -0.025 0.200 0.413 7.3 0.0 ?
2 0.025 0.800 0.587 7.3 0.0 ?
3 0.161 0.828 0.932 16.9 3.6 ?
4 0.300 0.522 0.687 7.3 0.0 ?
5 0.364 0.215 0.704 16.1 0.0 ?
6 0.488 0.111 0.273 18.6 0.1 ?
7 0.512 0.889 0.727 18.6 0.0 ?
8 0.636 0.785 0.296 16.1 0.0 ?
9 0.700 0.478 0.313 7.3 0.0 ?
10 0.839 0.172 0.068 16.9 0.0 ?
